data_4502141
loop_
_publ_author_name
'Hisaki, Ichiro'
'Shizuki, Norie'
'Sasaki, Toshiyuki'
'Ito, Yuka'
'Tohnai, Norimitsu'
'Miyata, Mikiji'

_publ_section_title
;
 Handedness Determination of 21Helical Motifs and Hierarchical Analysis of
 Crystal Structures Based on the Motifs: The Case of Cinchona Alkaloid
 Derivatives
;
_journal_issue 12
_journal_name_full 'Crystal Growth &amp; Design'
_journal_page_first 5262
_journal_paper_doi 10.1021/cg101111f
_journal_volume 10
_journal_year 2010
_chemical_absolute_configuration rm
_chemical_formula_moiety 'C20 H27 B N2 O2 '
_chemical_formula_sum 'C20 H27 B N2 O2'
_chemical_formula_weight 338.26
_space_group_IT_number 4
_symmetry_cell_setting monoclinic
_symmetry_Int_Tables_number 4
_symmetry_space_group_name_Hall 'P 2yb'
_symmetry_space_group_name_H-M 'P 1 21 1'
_cell_angle_alpha 90.0000
_cell_angle_beta 91.8651(15)
_cell_angle_gamma 90.0000
_cell_formula_units_Z 4
_cell_length_a 9.6059(2)
_cell_length_b 11.0417(3)
_cell_length_c 18.1746(4)
_cell_measurement_reflns_used 12196
_cell_measurement_temperature 153.1
_cell_measurement_theta_max 68.2
_cell_measurement_theta_min 4.0
_cell_volume 1926.68(8)
_computing_cell_refinement PROCESS-AUTO
_computing_data_collection PROCESS-AUTO
_computing_data_reduction CrystalStructure
_computing_publication_material 'CrystalStructure 3.8'
_computing_structure_refinement SHELXL
_computing_structure_solution SIR2004
_diffrn_ambient_temperature 153
_diffrn_detector_area_resol_mean 10.00
_diffrn_measured_fraction_theta_full 0.996
_diffrn_measured_fraction_theta_max 0.996
_diffrn_measurement_device_type 'Rigaku RAXIS-RAPID'
_diffrn_measurement_method \w
_diffrn_radiation_type 'Cu K\a'
_diffrn_radiation_wavelength 1.54187
_diffrn_reflns_av_R_equivalents 0.044
_diffrn_reflns_limit_h_max 11
_diffrn_reflns_limit_h_min -11
_diffrn_reflns_limit_k_max 13
_diffrn_reflns_limit_k_min -13
_diffrn_reflns_limit_l_max 21
_diffrn_reflns_limit_l_min -21
_diffrn_reflns_number 20029
_diffrn_reflns_theta_full 68.25
_diffrn_reflns_theta_max 68.25
_exptl_absorpt_coefficient_mu 0.584
_exptl_absorpt_correction_T_max 0.839
_exptl_absorpt_correction_T_min 0.694
_exptl_absorpt_correction_type numerical
_exptl_absorpt_process_details
;
    Higashi, T. (1999). Program for Absorption Correction.
    Rigaku Corporation, Tokyo, Japan.
;
_exptl_crystal_colour colorless
_exptl_crystal_density_diffrn 1.166
_exptl_crystal_density_method 'not measured'
_exptl_crystal_description prism
_exptl_crystal_F_000 728.00
_exptl_crystal_size_max 0.60
_exptl_crystal_size_mid 0.60
_exptl_crystal_size_min 0.30
_refine_diff_density_max 0.42
_refine_diff_density_min -0.41
_refine_ls_abs_structure_details 'Flack, H. D. (1983), Acta Cryst. A39, 876-881.  3150 Friedel Pairs'
_refine_ls_abs_structure_Flack -0.1(2)
_refine_ls_extinction_method none
_refine_ls_goodness_of_fit_ref 1.110
_refine_ls_hydrogen_treatment refall
_refine_ls_number_parameters 452
_refine_ls_number_reflns 6872
_refine_ls_R_factor_gt 0.0489
_refine_ls_shift/su_max 0.0030
_refine_ls_structure_factor_coef Fsqd
_refine_ls_weighting_details 'w = 1/[\s^2^(Fo^2^)+(0.0804P)^2^+0.1585P] where P=(Fo^2^+2Fc^2^)/3'
_refine_ls_weighting_scheme calc
_refine_ls_wR_factor_ref 0.1467
_reflns_number_gt 5668
_reflns_number_total 6872
_reflns_threshold_expression F^2^>2.0\s(F^2^)
_cod_data_source_file cg101111f_si_005.cif
_cod_data_source_block Qd_BH3
_cod_original_cell_volume 1926.66(8)
_cod_original_formula_sum 'C20 H27 B N2 O2 '
_cod_database_code 4502141

loop_
_symmetry_equiv_pos_site_id
_symmetry_equiv_pos_as_xyz
1 +X,+Y,+Z
2 -X,1/2+Y,-Z

loop_
_atom_site_label
_atom_site_type_symbol
_atom_site_fract_x
_atom_site_fract_y
_atom_site_fract_z
_atom_site_U_iso_or_equiv
_atom_site_adp_type
_atom_site_occupancy
_atom_site_symmetry_multiplicity
_atom_site_calc_flag
_atom_site_refinement_flags
O(1) O 0.64638(17) 0.00627(16) 0.87437(9) 0.0356(4) Uani 1.00 1 d .
O(2) O 1.29524(18) 0.20301(18) 0.83158(10) 0.0433(4) Uani 1.00 1 d .
O(3) O 0.80879(17) 0.50105(16) 0.59594(9) 0.0349(4) Uani 1.00 1 d .
O(4) O 0.16007(18) 0.66224(19) 0.65714(10) 0.0454(4) Uani 1.00 1 d .
N(1) N 0.8530(2) -0.0017(2) 1.00740(11) 0.0363(4) Uani 1.00 1 d .
N(2) N 0.7857(2) 0.3685(2) 0.72548(12) 0.0445(5) Uani 1.00 1 d .
N(3) N 0.6114(2) 0.53471(18) 0.45790(11) 0.0350(5) Uani 1.00 1 d .
N(4) N 0.6645(2) 0.8315(2) 0.76842(13) 0.0453(6) Uani 1.00 1 d .
C(1) C 0.3852(4) 0.0248(5) 1.1068(3) 0.1132(18) Uani 1.00 1 d .
C(2) C 0.4846(3) 0.0078(3) 1.0649(2) 0.0664(9) Uani 1.00 1 d .
C(3) C 0.6373(3) 0.0200(2) 1.08183(15) 0.0451(6) Uani 1.00 1 d .
C(4) C 0.7244(3) -0.0630(2) 1.03384(15) 0.0429(6) Uani 1.00 1 d .
C(5) C 0.6934(2) 0.1502(2) 1.07268(14) 0.0396(6) Uani 1.00 1 d .
C(6) C 0.8401(3) 0.1549(2) 1.10641(14) 0.0460(7) Uani 1.00 1 d .
C(7) C 0.9278(3) 0.0537(2) 1.07290(14) 0.0430(6) Uani 1.00 1 d .
C(8) C 0.7005(2) 0.1801(2) 0.99049(13) 0.0350(5) Uani 1.00 1 d .
C(9) C 0.8151(2) 0.1038(2) 0.95644(12) 0.0285(5) Uani 1.00 1 d .
C(10) C 0.7794(2) 0.0639(2) 0.87708(13) 0.0311(5) Uani 1.00 1 d .
C(11) C 0.7827(2) 0.1713(2) 0.82524(13) 0.0318(5) Uani 1.00 1 d .
C(12) C 0.6627(2) 0.2183(2) 0.79394(14) 0.0400(6) Uani 1.00 1 d .
C(13) C 0.6692(3) 0.3152(2) 0.74421(16) 0.0477(7) Uani 1.00 1 d .
C(14) C 0.9118(2) 0.2249(2) 0.80590(12) 0.0301(5) Uani 1.00 1 d .
C(15) C 1.0438(2) 0.1814(2) 0.83141(12) 0.0307(5) Uani 1.00 1 d .
C(16) C 1.1635(2) 0.2395(2) 0.81061(13) 0.0346(5) Uani 1.00 1 d .
C(17) C 1.1571(2) 0.3423(2) 0.76530(13) 0.0390(6) Uani 1.00 1 d .
C(18) C 1.0321(2) 0.3844(2) 0.73901(14) 0.0388(6) Uani 1.00 1 d .
C(19) C 0.9068(2) 0.3252(2) 0.75712(13) 0.0360(6) Uani 1.00 1 d .
C(20) C 1.3057(2) 0.1050(3) 0.88294(17) 0.0495(7) Uani 1.00 1 d .
C(21) C 1.0758(6) 0.5143(9) 0.3778(5) 0.227(5) Uani 1.00 1 d .
C(22) C 0.9833(4) 0.5369(4) 0.4021(2) 0.0861(14) Uani 1.00 1 d .
C(23) C 0.8318(3) 0.5629(2) 0.38874(16) 0.0496(7) Uani 1.00 1 d .
C(24) C 0.7388(3) 0.4740(2) 0.42959(15) 0.0431(6) Uani 1.00 1 d .
C(25) C 0.7875(2) 0.6910(2) 0.41093(14) 0.0406(6) Uani 1.00 1 d .
C(26) C 0.6427(3) 0.7147(2) 0.37618(14) 0.0464(7) Uani 1.00 1 d .
C(27) C 0.5470(3) 0.6087(2) 0.39613(14) 0.0425(6) Uani 1.00 1 d .
C(28) C 0.7767(2) 0.6995(2) 0.49405(13) 0.0354(5) Uani 1.00 1 d .
C(29) C 0.6527(2) 0.6236(2) 0.51882(12) 0.0300(5) Uani 1.00 1 d .
C(30) C 0.6776(2) 0.5628(2) 0.59437(13) 0.0294(5) Uani 1.00 1 d .
C(31) C 0.6719(2) 0.6569(2) 0.65498(12) 0.0292(5) Uani 1.00 1 d .
C(32) C 0.7920(2) 0.7039(2) 0.68666(14) 0.0407(6) Uani 1.00 1 d .
C(33) C 0.7835(3) 0.7902(2) 0.74324(16) 0.0490(7) Uani 1.00 1 d .
C(34) C 0.5424(2) 0.6972(2) 0.68135(12) 0.0298(5) Uani 1.00 1 d .
C(35) C 0.4114(2) 0.6534(2) 0.65339(13) 0.0308(5) Uani 1.00 1 d .
C(36) C 0.2903(2) 0.6981(2) 0.68068(13) 0.0353(5) Uani 1.00 1 d .
C(37) C 0.2926(3) 0.7882(2) 0.73570(15) 0.0404(6) Uani 1.00 1 d .
C(38) C 0.4163(3) 0.8306(2) 0.76338(15) 0.0411(6) Uani 1.00 1 d .
C(39) C 0.5442(2) 0.7864(2) 0.73751(14) 0.0356(6) Uani 1.00 1 d .
C(40) C 0.1526(3) 0.5855(3) 0.59411(16) 0.0511(8) Uani 1.00 1 d .
B(1) B 0.9558(4) -0.1000(3) 0.9724(2) 0.0509(9) Uani 1.00 1 d .
B(2) B 0.4990(4) 0.4346(3) 0.48124(18) 0.0481(8) Uani 1.00 1 d .
H(1) H 0.4032 0.0486 1.1564 0.136 Uiso 1.00 1 c R
H(2) H 0.2921 0.0138 1.0889 0.136 Uiso 1.00 1 c R
H(3) H 0.4595 -0.0160 1.0160 0.080 Uiso 1.00 1 c R
H(4) H 0.6548 -0.0044 1.1343 0.054 Uiso 1.00 1 c R
H(5) H 0.7518 -0.1359 1.0625 0.052 Uiso 1.00 1 c R
H(6) H 0.6666 -0.0898 0.9908 0.052 Uiso 1.00 1 c R
H(7) H 0.6320 0.2095 1.0977 0.047 Uiso 1.00 1 c R
H(8) H 0.8372 0.1441 1.1604 0.055 Uiso 1.00 1 c R
H(9) H 0.8827 0.2346 1.0965 0.055 Uiso 1.00 1 c R
H(10) H 1.0180 0.0874 1.0578 0.052 Uiso 1.00 1 c R
H(11) H 0.9472 -0.0096 1.1104 0.052 Uiso 1.00 1 c R
H(12) H 0.6098 0.1624 0.9654 0.042 Uiso 1.00 1 c R
H(13) H 0.7210 0.2672 0.9841 0.042 Uiso 1.00 1 c R
H(14) H 0.8996 0.1565 0.9544 0.034 Uiso 1.00 1 c R
H(15) H 0.8509 0.0039 0.8618 0.037 Uiso 1.00 1 c R
H(16) H 0.5750 0.1852 0.8059 0.048 Uiso 1.00 1 c R
H(17) H 0.5842 0.3443 0.7227 0.057 Uiso 1.00 1 c R
H(18) H 1.0498 0.1126 0.8627 0.037 Uiso 1.00 1 c R
H(19) H 1.2405 0.3827 0.7529 0.047 Uiso 1.00 1 c R
H(20) H 1.0288 0.4540 0.7083 0.047 Uiso 1.00 1 c R
H(21) H 1.4041 0.0869 0.8939 0.059 Uiso 1.00 1 c R
H(22) H 1.2598 0.0332 0.8617 0.059 Uiso 1.00 1 c R
H(23) H 1.2604 0.1277 0.9285 0.059 Uiso 1.00 1 c R
H(24) H 0.9096 -0.1377 0.9294 0.061 Uiso 1.00 1 c R
H(25) H 0.9791 -0.1623 1.0092 0.061 Uiso 1.00 1 c R
H(26) H 1.0413 -0.0597 0.9575 0.061 Uiso 1.00 1 c R
H(27) H 1.0779 0.5033 0.3260 0.272 Uiso 1.00 1 c R
H(28) H 1.1585 0.5046 0.4073 0.272 Uiso 1.00 1 c R
H(29) H 1.0023 0.5438 0.4535 0.103 Uiso 1.00 1 c R
H(30) H 0.8107 0.5535 0.3348 0.060 Uiso 1.00 1 c R
H(31) H 0.7100 0.4075 0.3958 0.052 Uiso 1.00 1 c R
H(32) H 0.7928 0.4379 0.4714 0.052 Uiso 1.00 1 c R
H(33) H 0.8555 0.7521 0.3931 0.049 Uiso 1.00 1 c R
H(34) H 0.6485 0.7211 0.3220 0.056 Uiso 1.00 1 c R
H(35) H 0.6048 0.7916 0.3950 0.056 Uiso 1.00 1 c R
H(36) H 0.4560 0.6407 0.4111 0.051 Uiso 1.00 1 c R
H(37) H 0.5307 0.5565 0.3524 0.051 Uiso 1.00 1 c R
H(38) H 0.7638 0.7851 0.5086 0.043 Uiso 1.00 1 c R
H(39) H 0.8638 0.6694 0.5183 0.043 Uiso 1.00 1 c R
H(40) H 0.5727 0.6805 0.5239 0.036 Uiso 1.00 1 c R
H(41) H 0.6021 0.5020 0.6017 0.035 Uiso 1.00 1 c R
H(42) H 0.8803 0.6783 0.6704 0.049 Uiso 1.00 1 c R
H(43) H 0.8679 0.8206 0.7647 0.059 Uiso 1.00 1 c R
H(44) H 0.4081 0.5933 0.6160 0.037 Uiso 1.00 1 c R
H(45) H 0.2077 0.8193 0.7534 0.048 Uiso 1.00 1 c R
H(46) H 0.4171 0.8909 0.8007 0.049 Uiso 1.00 1 c R
H(47) H 0.0550 0.5655 0.5822 0.061 Uiso 1.00 1 c R
H(48) H 0.2048 0.5108 0.6045 0.061 Uiso 1.00 1 c R
H(49) H 0.1928 0.6272 0.5522 0.061 Uiso 1.00 1 c R
H(50) H 0.4164 0.4752 0.4996 0.058 Uiso 1.00 1 c R
H(51) H 0.5400 0.3827 0.5200 0.058 Uiso 1.00 1 c R
H(52) H 0.4724 0.3850 0.4383 0.058 Uiso 1.00 1 c R
H(53) H 0.6461 -0.0494 0.8429 0.053 Uiso 1.00 1 c R
H(54) H 0.8097 0.4483 0.6293 0.052 Uiso 1.00 1 c R

loop_
_atom_site_aniso_label
_atom_site_aniso_U_11
_atom_site_aniso_U_22
_atom_site_aniso_U_33
_atom_site_aniso_U_12
_atom_site_aniso_U_13
_atom_site_aniso_U_23
O(1) 0.0337(9) 0.0348(9) 0.0385(9) -0.0070(8) 0.0035(7) -0.0082(8)
O(2) 0.0284(9) 0.0591(12) 0.0426(10) 0.0030(8) 0.0031(7) -0.0011(9)
O(3) 0.0337(9) 0.0355(9) 0.0357(8) 0.0087(7) 0.0050(7) 0.0056(7)
O(4) 0.0326(10) 0.0592(12) 0.0449(10) 0.0014(9) 0.0079(8) 0.0040(9)
N(1) 0.0422(12) 0.0326(10) 0.0341(11) 0.0013(10) 0.0004(9) 0.0069(9)
N(2) 0.0399(14) 0.0568(15) 0.0367(12) 0.0026(11) -0.0013(10) 0.0129(10)
N(3) 0.0408(12) 0.0344(11) 0.0299(10) -0.0010(9) 0.0014(8) -0.0054(8)
N(4) 0.0472(15) 0.0472(14) 0.0418(13) -0.0070(11) 0.0046(10) -0.0163(11)
C(1) 0.056(2) 0.140(4) 0.144(4) -0.003(2) 0.017(2) -0.015(4)
C(2) 0.0432(19) 0.079(2) 0.077(2) -0.0130(18) 0.0088(16) 0.005(2)
C(3) 0.0462(17) 0.0522(17) 0.0372(13) -0.0055(13) 0.0060(12) 0.0084(12)
C(4) 0.0529(18) 0.0356(14) 0.0403(14) -0.0054(12) 0.0023(12) 0.0132(11)
C(5) 0.0404(15) 0.0457(16) 0.0330(13) 0.0006(12) 0.0076(11) -0.0053(11)
C(6) 0.0497(17) 0.0563(17) 0.0321(13) -0.0082(14) 0.0017(12) -0.0036(13)
C(7) 0.0452(17) 0.0521(16) 0.0314(13) -0.0016(13) -0.0035(11) 0.0072(12)
C(8) 0.0353(14) 0.0355(14) 0.0346(13) 0.0055(11) 0.0048(10) -0.0007(10)
C(9) 0.0315(13) 0.0266(11) 0.0277(11) 0.0006(9) 0.0033(9) 0.0061(9)
C(10) 0.0303(13) 0.0301(12) 0.0329(12) 0.0008(10) 0.0016(10) -0.0046(10)
C(11) 0.0323(13) 0.0369(13) 0.0261(11) 0.0018(10) -0.0005(9) -0.0024(10)
C(12) 0.0297(14) 0.0517(16) 0.0385(13) -0.0006(12) -0.0001(10) 0.0075(12)
C(13) 0.0365(17) 0.0612(19) 0.0451(16) 0.0065(14) -0.0035(12) 0.0155(14)
C(14) 0.0293(12) 0.0359(13) 0.0252(11) 0.0024(10) 0.0010(9) -0.0022(10)
C(15) 0.0308(13) 0.0384(13) 0.0231(11) 0.0023(10) 0.0040(9) -0.0015(9)
C(16) 0.0283(13) 0.0479(15) 0.0277(11) 0.0015(11) 0.0041(10) -0.0122(11)
C(17) 0.0369(15) 0.0519(17) 0.0286(12) -0.0083(12) 0.0063(10) -0.0043(11)
C(18) 0.0419(16) 0.0451(15) 0.0298(12) -0.0006(12) 0.0045(11) 0.0015(11)
C(19) 0.0367(16) 0.0431(14) 0.0283(12) -0.0008(11) 0.0007(10) 0.0019(11)
C(20) 0.0299(15) 0.0616(18) 0.0571(17) 0.0130(13) 0.0006(13) -0.0006(15)
C(21) 0.088(5) 0.279(10) 0.310(10) 0.086(5) -0.051(5) -0.147(9)
C(22) 0.042(2) 0.120(3) 0.097(2) 0.011(2) 0.017(2) -0.056(2)
C(23) 0.0519(19) 0.0644(19) 0.0333(14) 0.0029(15) 0.0117(13) -0.0147(13)
C(24) 0.0515(18) 0.0422(16) 0.0358(14) 0.0059(12) 0.0051(12) -0.0150(12)
C(25) 0.0421(15) 0.0462(16) 0.0339(13) -0.0049(12) 0.0095(11) 0.0069(11)
C(26) 0.0521(17) 0.0568(18) 0.0304(13) -0.0010(14) 0.0040(11) 0.0081(12)
C(27) 0.0440(16) 0.0522(16) 0.0309(13) -0.0010(13) -0.0040(11) -0.0012(12)
C(28) 0.0370(14) 0.0350(13) 0.0346(13) -0.0004(11) 0.0053(10) -0.0010(10)
C(29) 0.0330(13) 0.0289(12) 0.0282(12) 0.0015(10) 0.0026(10) -0.0010(9)
C(30) 0.0284(13) 0.0296(12) 0.0306(12) 0.0016(10) 0.0058(9) 0.0005(9)
C(31) 0.0328(13) 0.0302(12) 0.0247(11) -0.0010(10) 0.0047(9) 0.0007(10)
C(32) 0.0347(14) 0.0498(16) 0.0376(14) -0.0037(12) 0.0038(11) -0.0099(12)
C(33) 0.0408(17) 0.0621(19) 0.0442(16) -0.0091(14) 0.0040(12) -0.0183(14)
C(34) 0.0331(13) 0.0303(12) 0.0263(11) -0.0011(10) 0.0057(9) 0.0048(9)
C(35) 0.0351(13) 0.0297(12) 0.0279(11) 0.0003(10) 0.0053(9) 0.0026(10)
C(36) 0.0318(13) 0.0395(14) 0.0350(13) -0.0022(11) 0.0056(10) 0.0061(11)
C(37) 0.0405(16) 0.0432(15) 0.0384(14) 0.0067(12) 0.0143(12) 0.0057(11)
C(38) 0.0513(18) 0.0388(14) 0.0339(13) 0.0027(12) 0.0139(12) -0.0030(12)
C(39) 0.0429(16) 0.0364(14) 0.0280(12) -0.0003(11) 0.0068(10) -0.0003(10)
C(40) 0.0318(16) 0.076(2) 0.0450(16) -0.0075(14) 0.0006(12) -0.0054(15)
B(1) 0.058(2) 0.0444(19) 0.0501(19) 0.0197(16) 0.0064(16) 0.0137(15)
B(2) 0.062(2) 0.0395(17) 0.0424(18) -0.0131(16) 0.0003(16) -0.0079(14)

loop_
_atom_type_symbol
_atom_type_description
_atom_type_scat_dispersion_real
_atom_type_scat_dispersion_imag
_atom_type_scat_source
C C 0.018 0.009
;
International Tables for Crystallography
(1992, Vol. C, Tables 4.2.6.8 and 6.1.1.4)
;
H H 0.000 0.000
;
International Tables for Crystallography
(1992, Vol. C, Table 6.1.1.4)
;
O O 0.049 0.032
;
International Tables for Crystallography
(1992, Vol. C, Tables 4.2.6.8 and 6.1.1.4)
;
N N 0.031 0.018
;
International Tables for Crystallography
(1992, Vol. C, Tables 4.2.6.8 and 6.1.1.4)
;
B B 0.009 0.004
;
International Tables for Crystallography
(1992, Vol. C, Tables 4.2.6.8 and 6.1.1.4)
;

loop_
_geom_angle_atom_site_label_1
_geom_angle_atom_site_label_2
_geom_angle_atom_site_label_3
_geom_angle
_geom_angle_publ_flag
C(16) O(2) C(20) 116.6(2) yes
C(36) O(4) C(40) 116.5(2) yes
C(4) N(1) C(7) 107.93(19) yes
C(4) N(1) C(9) 110.88(19) yes
C(4) N(1) B(1) 110.1(2) yes
C(7) N(1) C(9) 105.63(19) yes
C(7) N(1) B(1) 107.7(2) yes
C(9) N(1) B(1) 114.3(2) yes
C(13) N(2) C(19) 116.9(2) yes
C(24) N(3) C(27) 107.86(19) yes
C(24) N(3) C(29) 109.95(19) yes
C(24) N(3) B(2) 110.1(2) yes
C(27) N(3) C(29) 106.48(18) yes
C(27) N(3) B(2) 107.8(2) yes
C(29) N(3) B(2) 114.31(19) yes
C(33) N(4) C(39) 117.4(2) yes
C(1) C(2) C(3) 128.5(3) yes
C(2) C(3) C(4) 112.3(2) yes
C(2) C(3) C(5) 113.8(2) yes
C(4) C(3) C(5) 107.3(2) yes
N(1) C(4) C(3) 112.5(2) yes
C(3) C(5) C(6) 108.0(2) yes
C(3) C(5) C(8) 109.4(2) yes
C(6) C(5) C(8) 108.4(2) yes
C(5) C(6) C(7) 109.2(2) yes
N(1) C(7) C(6) 110.9(2) yes
C(5) C(8) C(9) 109.3(2) yes
N(1) C(9) C(8) 109.56(18) yes
N(1) C(9) C(10) 113.14(19) yes
C(8) C(9) C(10) 113.29(19) yes
O(1) C(10) C(9) 109.42(19) yes
O(1) C(10) C(11) 111.33(19) yes
C(9) C(10) C(11) 110.53(19) yes
C(10) C(11) C(12) 121.3(2) yes
C(10) C(11) C(14) 120.9(2) yes
C(12) C(11) C(14) 117.8(2) yes
C(11) C(12) C(13) 120.1(2) yes
N(2) C(13) C(12) 124.2(2) yes
C(11) C(14) C(15) 123.6(2) yes
C(11) C(14) C(19) 117.8(2) yes
C(15) C(14) C(19) 118.6(2) yes
C(14) C(15) C(16) 119.8(2) yes
O(2) C(16) C(15) 123.9(2) yes
O(2) C(16) C(17) 115.0(2) yes
C(15) C(16) C(17) 121.1(2) yes
C(16) C(17) C(18) 120.3(2) yes
C(17) C(18) C(19) 120.5(2) yes
N(2) C(19) C(14) 123.1(2) yes
N(2) C(19) C(18) 117.3(2) yes
C(14) C(19) C(18) 119.6(2) yes
C(21) C(22) C(23) 145.2(6) yes
C(22) C(23) C(24) 112.2(2) yes
C(22) C(23) C(25) 114.3(2) yes
C(24) C(23) C(25) 106.9(2) yes
N(3) C(24) C(23) 112.0(2) yes
C(23) C(25) C(26) 107.7(2) yes
C(23) C(25) C(28) 110.3(2) yes
C(26) C(25) C(28) 108.0(2) yes
C(25) C(26) C(27) 108.3(2) yes
N(3) C(27) C(26) 110.8(2) yes
C(25) C(28) C(29) 109.6(2) yes
N(3) C(29) C(28) 108.97(18) yes
N(3) C(29) C(30) 113.39(19) yes
C(28) C(29) C(30) 113.58(19) yes
O(3) C(30) C(29) 109.63(19) yes
O(3) C(30) C(31) 111.36(19) yes
C(29) C(30) C(31) 109.93(19) yes
C(30) C(31) C(32) 120.9(2) yes
C(30) C(31) C(34) 120.8(2) yes
C(32) C(31) C(34) 118.3(2) yes
C(31) C(32) C(33) 119.6(2) yes
N(4) C(33) C(32) 123.9(2) yes
C(31) C(34) C(35) 123.1(2) yes
C(31) C(34) C(39) 118.1(2) yes
C(35) C(34) C(39) 118.8(2) yes
C(34) C(35) C(36) 119.9(2) yes
O(4) C(36) C(35) 124.1(2) yes
O(4) C(36) C(37) 114.8(2) yes
C(35) C(36) C(37) 121.1(2) yes
C(36) C(37) C(38) 119.9(2) yes
C(37) C(38) C(39) 121.0(2) yes
N(4) C(39) C(34) 122.7(2) yes
N(4) C(39) C(38) 118.0(2) yes
C(34) C(39) C(38) 119.2(2) yes
C(10) O(1) H(53) 109.5 no
C(30) O(3) H(54) 109.4 no
C(2) C(1) H(1) 120.0 no
C(2) C(1) H(2) 120.0 no
H(1) C(1) H(2) 120.0 no
C(1) C(2) H(3) 115.7 no
C(3) C(2) H(3) 115.7 no
C(2) C(3) H(4) 107.7 no
C(4) C(3) H(4) 107.7 no
C(5) C(3) H(4) 107.7 no
N(1) C(4) H(5) 109.1 no
N(1) C(4) H(6) 109.1 no
C(3) C(4) H(5) 109.1 no
C(3) C(4) H(6) 109.1 no
H(5) C(4) H(6) 107.8 no
C(3) C(5) H(7) 110.3 no
C(6) C(5) H(7) 110.3 no
C(8) C(5) H(7) 110.3 no
C(5) C(6) H(8) 109.8 no
C(5) C(6) H(9) 109.8 no
C(7) C(6) H(8) 109.8 no
C(7) C(6) H(9) 109.8 no
H(8) C(6) H(9) 108.3 no
N(1) C(7) H(10) 109.5 no
N(1) C(7) H(11) 109.5 no
C(6) C(7) H(10) 109.5 no
C(6) C(7) H(11) 109.5 no
H(10) C(7) H(11) 108.1 no
C(5) C(8) H(12) 109.8 no
C(5) C(8) H(13) 109.8 no
C(9) C(8) H(12) 109.8 no
C(9) C(8) H(13) 109.8 no
H(12) C(8) H(13) 108.3 no
N(1) C(9) H(14) 106.8 no
C(8) C(9) H(14) 106.8 no
C(10) C(9) H(14) 106.8 no
O(1) C(10) H(15) 108.5 no
C(9) C(10) H(15) 108.5 no
C(11) C(10) H(15) 108.5 no
C(11) C(12) H(16) 120.0 no
C(13) C(12) H(16) 120.0 no
N(2) C(13) H(17) 117.9 no
C(12) C(13) H(17) 117.9 no
C(14) C(15) H(18) 120.1 no
C(16) C(15) H(18) 120.1 no
C(16) C(17) H(19) 119.9 no
C(18) C(17) H(19) 119.8 no
C(17) C(18) H(20) 119.8 no
C(19) C(18) H(20) 119.8 no
O(2) C(20) H(21) 109.5 no
O(2) C(20) H(22) 109.5 no
O(2) C(20) H(23) 109.5 no
H(21) C(20) H(22) 109.5 no
H(21) C(20) H(23) 109.5 no
H(22) C(20) H(23) 109.5 no
C(22) C(21) H(27) 120.0 no
C(22) C(21) H(28) 120.0 no
H(27) C(21) H(28) 120.0 no
C(21) C(22) H(29) 107.4 no
C(23) C(22) H(29) 107.4 no
C(22) C(23) H(30) 107.7 no
C(24) C(23) H(30) 107.7 no
C(25) C(23) H(30) 107.7 no
N(3) C(24) H(31) 109.2 no
N(3) C(24) H(32) 109.2 no
C(23) C(24) H(31) 109.2 no
C(23) C(24) H(32) 109.2 no
H(31) C(24) H(32) 107.9 no
C(23) C(25) H(33) 110.3 no
C(26) C(25) H(33) 110.3 no
C(28) C(25) H(33) 110.3 no
C(25) C(26) H(34) 110.0 no
C(25) C(26) H(35) 110.0 no
C(27) C(26) H(34) 110.0 no
C(27) C(26) H(35) 110.0 no
H(34) C(26) H(35) 108.4 no
N(3) C(27) H(36) 109.5 no
N(3) C(27) H(37) 109.5 no
C(26) C(27) H(36) 109.5 no
C(26) C(27) H(37) 109.5 no
H(36) C(27) H(37) 108.1 no
C(25) C(28) H(38) 109.7 no
C(25) C(28) H(39) 109.7 no
C(29) C(28) H(38) 109.7 no
C(29) C(28) H(39) 109.7 no
H(38) C(28) H(39) 108.2 no
N(3) C(29) H(40) 106.8 no
C(28) C(29) H(40) 106.8 no
C(30) C(29) H(40) 106.8 no
O(3) C(30) H(41) 108.6 no
C(29) C(30) H(41) 108.6 no
C(31) C(30) H(41) 108.6 no
C(31) C(32) H(42) 120.2 no
C(33) C(32) H(42) 120.2 no
N(4) C(33) H(43) 118.1 no
C(32) C(33) H(43) 118.1 no
C(34) C(35) H(44) 120.1 no
C(36) C(35) H(44) 120.1 no
C(36) C(37) H(45) 120.0 no
C(38) C(37) H(45) 120.0 no
C(37) C(38) H(46) 119.5 no
C(39) C(38) H(46) 119.5 no
O(4) C(40) H(47) 109.5 no
O(4) C(40) H(48) 109.5 no
O(4) C(40) H(49) 109.5 no
H(47) C(40) H(48) 109.5 no
H(47) C(40) H(49) 109.5 no
H(48) C(40) H(49) 109.5 no
N(1) B(1) H(24) 109.5 no
N(1) B(1) H(25) 109.5 no
N(1) B(1) H(26) 109.5 no
H(24) B(1) H(25) 109.5 no
H(24) B(1) H(26) 109.5 no
H(25) B(1) H(26) 109.5 no
N(3) B(2) H(50) 109.5 no
N(3) B(2) H(51) 109.5 no
N(3) B(2) H(52) 109.5 no
H(50) B(2) H(51) 109.5 no
H(50) B(2) H(52) 109.5 no
H(51) B(2) H(52) 109.5 no

loop_
_geom_bond_atom_site_label_1
_geom_bond_atom_site_label_2
_geom_bond_distance
_geom_bond_publ_flag
O(1) C(10) 1.427(2) yes
O(2) C(16) 1.371(3) yes
O(2) C(20) 1.431(3) yes
O(3) C(30) 1.432(2) yes
O(4) C(36) 1.367(3) yes
O(4) C(40) 1.425(3) yes
N(1) C(4) 1.502(3) yes
N(1) C(7) 1.501(3) yes
N(1) C(9) 1.524(3) yes
N(1) B(1) 1.612(4) yes
N(2) C(13) 1.319(3) yes
N(2) C(19) 1.368(3) yes
N(3) C(24) 1.501(3) yes
N(3) C(27) 1.505(3) yes
N(3) C(29) 1.522(3) yes
N(3) B(2) 1.612(4) yes
N(4) C(33) 1.326(3) yes
N(4) C(39) 1.363(3) yes
C(1) C(2) 1.254(6) yes
C(2) C(3) 1.495(4) yes
C(3) C(4) 1.532(4) yes
C(3) C(5) 1.547(4) yes
C(5) C(6) 1.520(3) yes
C(5) C(8) 1.533(3) yes
C(6) C(7) 1.536(4) yes
C(8) C(9) 1.533(3) yes
C(9) C(10) 1.536(3) yes
C(10) C(11) 1.516(3) yes
C(11) C(12) 1.371(3) yes
C(11) C(14) 1.428(3) yes
C(12) C(13) 1.404(4) yes
C(14) C(15) 1.420(3) yes
C(14) C(19) 1.418(3) yes
C(15) C(16) 1.379(3) yes
C(16) C(17) 1.403(3) yes
C(17) C(18) 1.359(3) yes
C(18) C(19) 1.418(3) yes
C(21) C(22) 1.035(8) yes
C(22) C(23) 1.495(4) yes
C(23) C(24) 1.536(4) yes
C(23) C(25) 1.535(4) yes
C(25) C(26) 1.531(3) yes
C(25) C(28) 1.520(3) yes
C(26) C(27) 1.538(4) yes
C(28) C(29) 1.536(3) yes
C(29) C(30) 1.540(3) yes
C(30) C(31) 1.517(3) yes
C(31) C(32) 1.374(3) yes
C(31) C(34) 1.419(3) yes
C(32) C(33) 1.406(4) yes
C(34) C(35) 1.426(3) yes
C(34) C(39) 1.418(3) yes
C(35) C(36) 1.372(3) yes
C(36) C(37) 1.410(3) yes
C(37) C(38) 1.358(3) yes
C(38) C(39) 1.416(3) yes
O(1) H(53) 0.840 no
O(3) H(54) 0.840 no
C(1) H(1) 0.950 no
C(1) H(2) 0.950 no
C(2) H(3) 0.950 no
C(3) H(4) 1.000 no
C(4) H(5) 0.990 no
C(4) H(6) 0.990 no
C(5) H(7) 1.000 no
C(6) H(8) 0.990 no
C(6) H(9) 0.990 no
C(7) H(10) 0.990 no
C(7) H(11) 0.990 no
C(8) H(12) 0.990 no
C(8) H(13) 0.990 no
C(9) H(14) 1.000 no
C(10) H(15) 1.000 no
C(12) H(16) 0.950 no
C(13) H(17) 0.950 no
C(15) H(18) 0.950 no
C(17) H(19) 0.950 no
C(18) H(20) 0.950 no
C(20) H(21) 0.980 no
C(20) H(22) 0.980 no
C(20) H(23) 0.980 no
C(21) H(27) 0.950 no
C(21) H(28) 0.950 no
C(22) H(29) 0.950 no
C(23) H(30) 1.000 no
C(24) H(31) 0.990 no
C(24) H(32) 0.990 no
C(25) H(33) 1.000 no
C(26) H(34) 0.990 no
C(26) H(35) 0.990 no
C(27) H(36) 0.990 no
C(27) H(37) 0.990 no
C(28) H(38) 0.990 no
C(28) H(39) 0.990 no
C(29) H(40) 1.000 no
C(30) H(41) 1.000 no
C(32) H(42) 0.950 no
C(33) H(43) 0.950 no
C(35) H(44) 0.950 no
C(37) H(45) 0.950 no
C(38) H(46) 0.950 no
C(40) H(47) 0.980 no
C(40) H(48) 0.980 no
C(40) H(49) 0.980 no
B(1) H(24) 0.980 no
B(1) H(25) 0.980 no
B(1) H(26) 0.980 no
B(2) H(50) 0.980 no
B(2) H(51) 0.980 no
B(2) H(52) 0.980 no

loop_
_geom_contact_atom_site_label_1
_geom_contact_atom_site_label_2
_geom_contact_distance
_geom_contact_site_symmetry_2
O(1) N(1) 3.079(2) .
O(1) N(4) 2.735(2) 1_545
O(1) C(4) 3.067(3) .
O(1) C(8) 2.887(2) .
O(1) C(9) 2.420(2) .
O(1) C(11) 2.431(3) .
O(1) C(12) 2.767(3) .
O(1) C(20) 3.458(3) 1_455
O(1) C(38) 3.525(3) 1_545
O(1) C(39) 3.590(3) 1_545
O(2) C(4) 3.567(3) 2_757
O(2) C(15) 2.427(2) .
O(2) C(17) 2.340(3) .
O(2) C(18) 3.599(3) .
O(3) N(2) 2.787(2) .
O(3) N(3) 3.117(2) .
O(3) C(18) 3.558(3) .
O(3) C(24) 3.090(3) .
O(3) C(28) 2.879(2) .
O(3) C(29) 2.430(2) .
O(3) C(31) 2.436(2) .
O(3) C(32) 2.789(3) .
O(3) C(40) 3.433(3) 1_655
O(4) C(35) 2.420(2) .
O(4) C(37) 2.340(3) .
O(4) C(38) 3.596(3) .
N(1) O(1) 3.079(2) .
N(1) C(3) 2.522(3) .
N(1) C(5) 2.586(3) .
N(1) C(6) 2.501(3) .
N(1) C(8) 2.497(3) .
N(1) C(10) 2.554(3) .
N(2) O(3) 2.787(2) .
N(2) C(11) 2.834(3) .
N(2) C(12) 2.407(3) .
N(2) C(14) 2.450(3) .
N(2) C(18) 2.379(3) .
N(2) C(30) 3.346(3) .
N(2) C(31) 3.590(3) .
N(3) O(3) 3.117(2) .
N(3) C(23) 2.517(3) .
N(3) C(25) 2.581(3) .
N(3) C(26) 2.504(3) .
N(3) C(28) 2.489(3) .
N(3) C(30) 2.559(3) .
N(4) O(1) 2.735(2) 1_565
N(4) C(10) 3.400(3) 1_565
N(4) C(31) 2.825(3) .
N(4) C(32) 2.411(3) .
N(4) C(34) 2.441(3) .
N(4) C(38) 2.383(3) .
C(1) C(3) 2.479(5) .
C(1) C(5) 3.344(5) .
C(2) C(4) 2.514(4) .
C(2) C(5) 2.549(4) .
C(2) C(8) 3.152(4) .
C(3) N(1) 2.522(3) .
C(3) C(1) 2.479(5) .
C(3) C(6) 2.481(4) .
C(3) C(7) 2.825(4) .
C(3) C(8) 2.513(3) .
C(3) C(9) 3.037(3) .
C(4) O(1) 3.067(3) .
C(4) O(2) 3.567(3) 2_747
C(4) C(2) 2.514(4) .
C(4) C(5) 2.479(3) .
C(4) C(6) 2.944(4) .
C(4) C(7) 2.428(4) .
C(4) C(8) 2.805(3) .
C(4) C(9) 2.492(3) .
C(4) C(10) 3.234(3) .
C(4) B(1) 2.553(4) .
C(5) N(1) 2.586(3) .
C(5) C(1) 3.344(5) .
C(5) C(2) 2.549(4) .
C(5) C(4) 2.479(3) .
C(5) C(7) 2.491(4) .
C(5) C(9) 2.501(3) .
C(6) N(1) 2.501(3) .
C(6) C(3) 2.481(4) .
C(6) C(4) 2.944(4) .
C(6) C(8) 2.476(3) .
C(6) C(9) 2.786(3) .
C(6) C(37) 3.503(3) 2_647
C(7) C(3) 2.825(4) .
C(7) C(4) 2.428(4) .
C(7) C(5) 2.491(4) .
C(7) C(8) 2.957(3) .
C(7) C(9) 2.410(3) .
C(7) B(1) 2.514(4) .
C(8) O(1) 2.887(2) .
C(8) N(1) 2.497(3) .
C(8) C(2) 3.152(4) .
C(8) C(3) 2.513(3) .
C(8) C(4) 2.805(3) .
C(8) C(6) 2.476(3) .
C(8) C(7) 2.957(3) .
C(8) C(10) 2.563(3) .
C(8) C(11) 3.132(3) .
C(9) O(1) 2.420(2) .
C(9) C(3) 3.037(3) .
C(9) C(4) 2.492(3) .
C(9) C(5) 2.501(3) .
C(9) C(6) 2.786(3) .
C(9) C(7) 2.410(3) .
C(9) C(11) 2.508(3) .
C(9) C(12) 3.491(3) .
C(9) C(14) 3.210(3) .
C(9) C(15) 3.324(3) .
C(9) B(1) 2.636(4) .
C(10) N(1) 2.554(3) .
C(10) N(4) 3.400(3) 1_545
C(10) C(4) 3.234(3) .
C(10) C(8) 2.563(3) .
C(10) C(12) 2.517(3) .
C(10) C(14) 2.561(3) .
C(10) C(15) 2.994(3) .
C(10) B(1) 2.993(4) .
C(11) O(1) 2.431(3) .
C(11) N(2) 2.834(3) .
C(11) C(8) 3.132(3) .
C(11) C(9) 2.508(3) .
C(11) C(13) 2.404(3) .
C(11) C(15) 2.510(3) .
C(11) C(19) 2.437(3) .
C(12) O(1) 2.767(3) .
C(12) N(2) 2.407(3) .
C(12) C(9) 3.491(3) .
C(12) C(10) 2.517(3) .
C(12) C(14) 2.397(3) .
C(12) C(19) 2.729(3) .
C(13) C(11) 2.404(3) .
C(13) C(14) 2.740(3) .
C(13) C(18) 3.573(4) .
C(13) C(19) 2.290(4) .
C(14) N(2) 2.450(3) .
C(14) C(9) 3.210(3) .
C(14) C(10) 2.561(3) .
C(14) C(12) 2.397(3) .
C(14) C(13) 2.740(3) .
C(14) C(16) 2.422(3) .
C(14) C(17) 2.809(3) .
C(14) C(18) 2.451(3) .
C(15) O(2) 2.427(2) .
C(15) C(9) 3.324(3) .
C(15) C(10) 2.994(3) .
C(15) C(11) 2.510(3) .
C(15) C(17) 2.422(3) .
C(15) C(18) 2.801(3) .
C(15) C(19) 2.441(3) .
C(15) C(20) 2.786(3) .
C(16) C(14) 2.422(3) .
C(16) C(18) 2.396(3) .
C(16) C(19) 2.786(3) .
C(16) C(20) 2.384(3) .
C(17) O(2) 2.340(3) .
C(17) C(14) 2.809(3) .
C(17) C(15) 2.422(3) .
C(17) C(19) 2.411(3) .
C(17) C(26) 3.553(3) 2_746
C(18) O(2) 3.599(3) .
C(18) O(3) 3.558(3) .
C(18) N(2) 2.379(3) .
C(18) C(13) 3.573(4) .
C(18) C(14) 2.451(3) .
C(18) C(15) 2.801(3) .
C(18) C(16) 2.396(3) .
C(19) C(11) 2.437(3) .
C(19) C(12) 2.729(3) .
C(19) C(13) 2.290(4) .
C(19) C(15) 2.441(3) .
C(19) C(16) 2.786(3) .
C(19) C(17) 2.411(3) .
C(20) O(1) 3.458(3) 1_655
C(20) C(15) 2.786(3) .
C(20) C(16) 2.384(3) .
C(21) C(23) 2.418(7) .
C(21) C(24) 3.430(7) .
C(21) C(25) 3.457(8) .
C(22) C(24) 2.515(4) .
C(22) C(25) 2.546(5) .
C(22) C(28) 3.190(5) .
C(23) N(3) 2.517(3) .
C(23) C(21) 2.418(7) .
C(23) C(26) 2.477(4) .
C(23) C(27) 2.790(4) .
C(23) C(28) 2.507(3) .
C(23) C(29) 3.043(3) .
C(24) O(3) 3.090(3) .
C(24) C(21) 3.430(7) .
C(24) C(22) 2.515(4) .
C(24) C(25) 2.468(3) .
C(24) C(26) 2.966(4) .
C(24) C(27) 2.430(4) .
C(24) C(28) 2.771(3) .
C(24) C(29) 2.476(3) .
C(24) C(30) 3.223(3) .
C(24) B(2) 2.552(4) .
C(25) N(3) 2.581(3) .
C(25) C(21) 3.457(8) .
C(25) C(22) 2.546(5) .
C(25) C(24) 2.468(3) .
C(25) C(27) 2.489(3) .
C(25) C(29) 2.498(3) .
C(26) N(3) 2.504(3) .
C(26) C(17) 3.553(3) 2_756
C(26) C(23) 2.477(4) .
C(26) C(24) 2.966(4) .
C(26) C(28) 2.469(3) .
C(26) C(29) 2.779(3) .
C(27) C(23) 2.790(4) .
C(27) C(24) 2.430(4) .
C(27) C(25) 2.489(3) .
C(27) C(28) 2.964(3) .
C(27) C(29) 2.425(3) .
C(27) B(2) 2.520(4) .
C(28) O(3) 2.879(2) .
C(28) N(3) 2.489(3) .
C(28) C(22) 3.190(5) .
C(28) C(23) 2.507(3) .
C(28) C(24) 2.771(3) .
C(28) C(26) 2.469(3) .
C(28) C(27) 2.964(3) .
C(28) C(30) 2.573(3) .
C(28) C(31) 3.159(3) .
C(28) C(32) 3.499(3) .
C(29) O(3) 2.430(2) .
C(29) C(23) 3.043(3) .
C(29) C(24) 2.476(3) .
C(29) C(25) 2.498(3) .
C(29) C(26) 2.779(3) .
C(29) C(27) 2.425(3) .
C(29) C(31) 2.503(3) .
C(29) C(32) 3.408(3) .
C(29) C(34) 3.273(3) .
C(29) C(35) 3.440(3) .
C(29) B(2) 2.633(4) .
C(30) N(2) 3.346(3) .
C(30) N(3) 2.559(3) .
C(30) C(24) 3.223(3) .
C(30) C(28) 2.573(3) .
C(30) C(32) 2.516(3) .
C(30) C(34) 2.554(3) .
C(30) C(35) 2.978(3) .
C(30) B(2) 2.991(4) .
C(31) O(3) 2.436(2) .
C(31) N(2) 3.590(3) .
C(31) N(4) 2.825(3) .
C(31) C(28) 3.159(3) .
C(31) C(29) 2.503(3) .
C(31) C(33) 2.403(3) .
C(31) C(35) 2.502(3) .
C(31) C(39) 2.433(3) .
C(32) O(3) 2.789(3) .
C(32) N(4) 2.411(3) .
C(32) C(28) 3.499(3) .
C(32) C(29) 3.408(3) .
C(32) C(30) 2.516(3) .
C(32) C(34) 2.398(3) .
C(32) C(39) 2.738(3) .
C(33) C(31) 2.403(3) .
C(33) C(34) 2.741(3) .
C(33) C(38) 3.586(4) .
C(33) C(39) 2.298(4) .
C(34) N(4) 2.441(3) .
C(34) C(29) 3.273(3) .
C(34) C(30) 2.554(3) .
C(34) C(32) 2.398(3) .
C(34) C(33) 2.741(3) .
C(34) C(36) 2.421(3) .
C(34) C(37) 2.810(3) .
C(34) C(38) 2.445(3) .
C(35) O(4) 2.420(2) .
C(35) C(29) 3.440(3) .
C(35) C(30) 2.978(3) .
C(35) C(31) 2.502(3) .
C(35) C(37) 2.423(3) .
C(35) C(38) 2.797(3) .
C(35) C(39) 2.448(3) .
C(35) C(40) 2.781(3) .
C(36) C(34) 2.421(3) .
C(36) C(38) 2.397(3) .
C(36) C(39) 2.793(3) .
C(36) C(40) 2.374(3) .
C(37) O(4) 2.340(3) .
C(37) C(6) 3.503(3) 2_657
C(37) C(34) 2.810(3) .
C(37) C(35) 2.423(3) .
C(37) C(39) 2.416(3) .
C(38) O(1) 3.525(3) 1_565
C(38) O(4) 3.596(3) .
C(38) N(4) 2.383(3) .
C(38) C(33) 3.586(4) .
C(38) C(34) 2.445(3) .
C(38) C(35) 2.797(3) .
C(38) C(36) 2.397(3) .
C(39) O(1) 3.590(3) 1_565
C(39) C(31) 2.433(3) .
C(39) C(32) 2.738(3) .
C(39) C(33) 2.298(4) .
C(39) C(35) 2.448(3) .
C(39) C(36) 2.793(3) .
C(39) C(37) 2.416(3) .
C(40) O(3) 3.433(3) 1_455
C(40) C(35) 2.781(3) .
C(40) C(36) 2.374(3) .
B(1) C(4) 2.553(4) .
B(1) C(7) 2.514(4) .
B(1) C(9) 2.636(4) .
B(1) C(10) 2.993(4) .
B(2) C(24) 2.552(4) .
B(2) C(27) 2.520(4) .
B(2) C(29) 2.633(4) .
B(2) C(30) 2.991(4) .
O(1) H(3) 3.196 .
O(1) H(6) 2.369 .
O(1) H(12) 2.423 .
O(1) H(13) 3.564 .
O(1) H(14) 3.249 .
O(1) H(15) 1.985 .
O(1) H(16) 2.422 .
O(1) H(21) 2.528 1_455
O(1) H(24) 3.123 .
O(1) H(46) 2.842 1_545
O(2) H(4) 3.322 2_757
O(2) H(5) 2.670 2_757
O(2) H(16) 2.749 1_655
O(2) H(18) 2.639 .
O(2) H(19) 2.491 .
O(2) H(21) 1.985 .
O(2) H(22) 1.985 .
O(2) H(23) 1.985 .
O(2) H(30) 3.565 2_746
O(2) H(34) 2.868 2_746
O(3) H(20) 2.936 .
O(3) H(29) 3.270 .
O(3) H(32) 2.368 .
O(3) H(38) 3.535 .
O(3) H(39) 2.403 .
O(3) H(40) 3.255 .
O(3) H(41) 1.992 .
O(3) H(42) 2.464 .
O(3) H(47) 2.490 1_655
O(3) H(51) 3.170 .
O(4) H(8) 3.321 2_657
O(4) H(20) 2.796 1_455
O(4) H(31) 3.146 2_656
O(4) H(42) 2.712 1_455
O(4) H(44) 2.633 .
O(4) H(45) 2.495 .
O(4) H(47) 1.980 .
O(4) H(48) 1.980 .
O(4) H(49) 1.981 .
N(1) H(4) 3.039 .
N(1) H(5) 2.051 .
N(1) H(6) 2.051 .
N(1) H(7) 3.586 .
N(1) H(8) 3.221 .
N(1) H(9) 3.079 .
N(1) H(10) 2.055 .
N(1) H(11) 2.055 .
N(1) H(12) 3.034 .
N(1) H(13) 3.251 .
N(1) H(14) 2.050 .
N(1) H(15) 2.647 .
N(1) H(18) 3.522 .
N(1) H(24) 2.148 .
N(1) H(25) 2.148 .
N(1) H(26) 2.148 .
N(1) H(53) 3.575 .
N(2) H(1) 3.479 2_657
N(2) H(16) 3.244 .
N(2) H(17) 1.953 .
N(2) H(20) 2.547 .
N(2) H(41) 3.176 .
N(2) H(54) 1.978 .
N(3) H(30) 2.998 .
N(3) H(31) 2.052 .
N(3) H(32) 2.052 .
N(3) H(33) 3.581 .
N(3) H(34) 3.243 .
N(3) H(35) 3.058 .
N(3) H(36) 2.059 .
N(3) H(37) 2.059 .
N(3) H(38) 3.248 .
N(3) H(39) 3.020 .
N(3) H(40) 2.049 .
N(3) H(41) 2.643 .
N(3) H(44) 3.585 .
N(3) H(50) 2.147 .
N(3) H(51) 2.147 .
N(3) H(52) 2.147 .
N(4) H(1) 3.479 2_657
N(4) H(15) 3.083 1_565
N(4) H(27) 3.597 2_756
N(4) H(42) 3.252 .
N(4) H(43) 1.961 .
N(4) H(46) 2.552 .
N(4) H(53) 1.899 1_565
C(1) H(3) 1.873 .
C(1) H(4) 2.640 .
C(1) H(7) 3.136 .
C(1) H(13) 3.427 2_647
C(2) H(1) 1.915 .
C(2) H(2) 1.915 .
C(2) H(4) 2.036 .
C(2) H(5) 3.019 .
C(2) H(6) 2.488 .
C(2) H(7) 2.696 .
C(2) H(12) 2.788 .
C(2) H(13) 3.411 2_647
C(2) H(21) 3.297 1_455
C(2) H(23) 3.493 1_455
C(3) H(1) 2.683 .
C(3) H(2) 3.324 .
C(3) H(3) 2.091 .
C(3) H(5) 2.078 .
C(3) H(6) 2.078 .
C(3) H(7) 2.113 .
C(3) H(8) 2.725 .
C(3) H(9) 3.347 .
C(3) H(11) 3.023 .
C(3) H(12) 2.642 .
C(3) H(13) 3.369 .
C(3) H(19) 3.531 2_747
C(4) H(3) 2.607 .
C(4) H(4) 2.069 .
C(4) H(7) 3.355 .
C(4) H(8) 3.396 .
C(4) H(10) 3.290 .
C(4) H(11) 2.583 .
C(4) H(12) 2.977 .
C(4) H(14) 3.309 .
C(4) H(15) 3.471 .
C(4) H(23) 3.485 2_747
C(4) H(24) 2.769 .
C(4) H(25) 2.732 .
C(4) H(26) 3.387 .
C(4) H(53) 3.530 .
C(5) H(1) 3.409 .
C(5) H(3) 3.053 .
C(5) H(4) 2.082 .
C(5) H(5) 3.215 .
C(5) H(6) 3.047 .
C(5) H(8) 2.076 .
C(5) H(9) 2.076 .
C(5) H(10) 3.215 .
C(5) H(11) 3.069 .
C(5) H(12) 2.088 .
C(5) H(13) 2.088 .
C(5) H(14) 2.971 .
C(6) H(4) 2.565 .
C(6) H(5) 3.408 .
C(6) H(7) 2.090 .
C(6) H(10) 2.087 .
C(6) H(11) 2.087 .
C(6) H(12) 3.332 .
C(6) H(13) 2.762 .
C(6) H(14) 2.839 .
C(6) H(24) 3.399 2_757
C(6) H(25) 3.426 2_757
C(6) H(26) 3.559 2_757
C(6) H(45) 3.174 2_647
C(7) H(2) 3.529 1_655
C(7) H(4) 2.954 .
C(7) H(5) 2.694 .
C(7) H(6) 3.285 .
C(7) H(7) 3.365 .
C(7) H(8) 2.091 .
C(7) H(9) 2.091 .
C(7) H(13) 3.450 .
C(7) H(14) 2.441 .
C(7) H(24) 3.358 .
C(7) H(25) 2.704 .
C(7) H(25) 3.597 2_757
C(7) H(26) 2.703 .
C(8) H(3) 3.214 .
C(8) H(4) 3.354 .
C(8) H(6) 2.998 .
C(8) H(7) 2.102 .
C(8) H(8) 3.340 .
C(8) H(9) 2.630 .
C(8) H(10) 3.406 .
C(8) H(14) 2.058 .
C(8) H(15) 3.401 .
C(8) H(16) 3.528 .
C(8) H(21) 3.454 1_455
C(8) H(25) 3.535 2_757
C(9) H(5) 3.342 .
C(9) H(6) 2.655 .
C(9) H(7) 3.368 .
C(9) H(9) 2.980 .
C(9) H(10) 2.643 .
C(9) H(11) 3.283 .
C(9) H(12) 2.088 .
C(9) H(13) 2.088 .
C(9) H(15) 2.082 .
C(9) H(18) 2.871 .
C(9) H(24) 2.864 .
C(9) H(25) 3.455 .
C(9) H(25) 3.300 2_757
C(9) H(26) 2.824 .
C(9) H(53) 3.089 .
C(10) H(6) 2.910 .
C(10) H(12) 2.567 .
C(10) H(13) 3.035 .
C(10) H(14) 2.061 .
C(10) H(16) 2.675 .
C(10) H(18) 2.673 .
C(10) H(24) 2.710 .
C(10) H(26) 3.175 .
C(10) H(43) 3.496 1_545
C(10) H(53) 1.882 .
C(11) H(12) 3.088 .
C(11) H(13) 3.149 .
C(11) H(14) 2.575 .
C(11) H(15) 2.064 .
C(11) H(16) 2.020 .
C(11) H(17) 3.245 .
C(11) H(18) 2.712 .
C(11) H(53) 2.791 .
C(12) H(12) 3.233 .
C(12) H(13) 3.525 .
C(12) H(15) 3.201 .
C(12) H(17) 2.030 .
C(12) H(21) 3.445 1_455
C(12) H(53) 3.092 .
C(13) H(1) 3.235 2_657
C(13) H(16) 2.051 .
C(13) H(34) 3.406 2_646
C(13) H(36) 3.593 2_646
C(13) H(41) 3.357 .
C(13) H(54) 2.920 .
C(14) H(11) 3.551 2_757
C(14) H(14) 2.809 .
C(14) H(15) 2.715 .
C(14) H(16) 3.265 .
C(14) H(18) 2.067 .
C(14) H(20) 3.308 .
C(14) H(27) 3.429 2_746
C(15) H(5) 3.375 2_757
C(15) H(11) 3.572 2_757
C(15) H(14) 2.683 .
C(15) H(15) 2.766 .
C(15) H(19) 3.273 .
C(15) H(22) 2.685 .
C(15) H(23) 2.748 .
C(15) H(25) 3.385 2_757
C(15) H(26) 3.513 .
C(16) H(4) 3.455 2_757
C(16) H(5) 2.784 2_757
C(16) H(11) 3.311 2_757
C(16) H(18) 2.030 .
C(16) H(19) 2.049 .
C(16) H(20) 3.254 .
C(16) H(21) 3.201 .
C(16) H(22) 2.617 .
C(16) H(23) 2.617 .
C(16) H(30) 3.363 2_746
C(16) H(34) 3.066 2_746
C(17) H(4) 3.041 2_757
C(17) H(5) 3.230 2_757
C(17) H(8) 3.595 2_757
C(17) H(11) 2.988 2_757
C(17) H(18) 3.279 .
C(17) H(20) 2.008 .
C(17) H(33) 3.046 2_746
C(17) H(34) 2.827 2_746
C(17) H(48) 3.507 1_655
C(18) H(11) 2.977 2_757
C(18) H(19) 2.009 .
C(18) H(33) 3.039 2_746
C(18) H(47) 3.494 1_655
C(18) H(48) 3.307 1_655
C(18) H(54) 2.960 .
C(19) H(11) 3.297 2_757
C(19) H(17) 3.149 .
C(19) H(18) 3.303 .
C(19) H(19) 3.270 .
C(19) H(20) 2.062 .
C(19) H(54) 2.824 .
C(20) H(3) 3.096 1_655
C(20) H(5) 3.084 2_757
C(20) H(12) 3.301 1_655
C(20) H(16) 3.110 1_655
C(20) H(18) 2.475 .
C(20) H(26) 3.437 .
C(20) H(46) 3.012 1_645
C(21) H(29) 1.601 .
C(21) H(30) 2.674 .
C(21) H(32) 3.361 .
C(21) H(33) 3.389 .
C(21) H(38) 3.583 2_746
C(21) H(43) 3.415 2_746
C(21) H(49) 3.556 1_655
C(22) H(27) 1.720 .
C(22) H(28) 1.720 .
C(22) H(30) 2.036 .
C(22) H(31) 2.987 .
C(22) H(32) 2.506 .
C(22) H(33) 2.677 .
C(22) H(39) 2.842 .
C(22) H(47) 3.339 1_655
C(22) H(49) 3.484 1_655
C(23) H(27) 2.738 .
C(23) H(28) 3.210 .
C(23) H(29) 1.997 .
C(23) H(31) 2.083 .
C(23) H(32) 2.083 .
C(23) H(33) 2.102 .
C(23) H(34) 2.736 .
C(23) H(35) 3.341 .
C(23) H(37) 2.947 .
C(23) H(38) 3.359 .
C(23) H(39) 2.641 .
C(24) H(29) 2.668 .
C(24) H(30) 2.072 .
C(24) H(33) 3.343 .
C(24) H(34) 3.451 .
C(24) H(36) 3.290 .
C(24) H(37) 2.571 .
C(24) H(39) 2.928 .
C(24) H(40) 3.296 .
C(24) H(41) 3.446 .
C(24) H(50) 3.386 .
C(24) H(51) 2.750 .
C(24) H(52) 2.750 .
C(25) H(29) 2.720 .
C(25) H(30) 2.071 .
C(25) H(31) 3.227 .
C(25) H(32) 3.003 .
C(25) H(34) 2.089 .
C(25) H(35) 2.089 .
C(25) H(36) 3.233 .
C(25) H(37) 3.042 .
C(25) H(38) 2.076 .
C(25) H(39) 2.076 .
C(25) H(40) 2.960 .
C(25) H(48) 3.543 2_656
C(26) H(17) 3.126 2_656
C(26) H(19) 3.222 2_756
C(26) H(30) 2.533 .
C(26) H(31) 3.468 .
C(26) H(33) 2.099 .
C(26) H(36) 2.088 .
C(26) H(37) 2.088 .
C(26) H(38) 2.752 .
C(26) H(39) 3.328 .
C(26) H(40) 2.814 .
C(26) H(48) 3.596 2_656
C(26) H(51) 3.209 2_656
C(27) H(17) 3.584 2_656
C(27) H(30) 2.866 .
C(27) H(31) 2.717 .
C(27) H(32) 3.285 .
C(27) H(33) 3.362 .
C(27) H(34) 2.095 .
C(27) H(35) 2.095 .
C(27) H(38) 3.469 .
C(27) H(40) 2.458 .
C(27) H(50) 2.728 .
C(27) H(51) 3.363 .
C(27) H(51) 3.501 2_656
C(27) H(52) 2.690 .
C(28) H(29) 2.881 .
C(28) H(30) 3.338 .
C(28) H(32) 2.922 .
C(28) H(33) 2.089 .
C(28) H(34) 3.331 .
C(28) H(35) 2.609 .
C(28) H(36) 3.447 .
C(28) H(40) 2.061 .
C(28) H(41) 3.407 .
C(28) H(42) 3.334 .
C(28) H(47) 3.410 1_655
C(28) H(50) 3.568 2_656
C(28) H(52) 3.409 2_656
C(29) H(31) 3.327 .
C(29) H(32) 2.613 .
C(29) H(33) 3.364 .
C(29) H(35) 2.941 .
C(29) H(36) 2.683 .
C(29) H(37) 3.292 .
C(29) H(38) 2.089 .
C(29) H(39) 2.089 .
C(29) H(41) 2.087 .
C(29) H(42) 3.513 .
C(29) H(44) 3.003 .
C(29) H(50) 2.812 .
C(29) H(51) 2.872 .
C(29) H(51) 3.468 2_656
C(29) H(52) 3.452 .
C(29) H(52) 3.232 2_656
C(29) H(54) 3.139 .
C(30) H(17) 3.492 .
C(30) H(32) 2.877 .
C(30) H(38) 3.037 .
C(30) H(39) 2.580 .
C(30) H(40) 2.065 .
C(30) H(42) 2.674 .
C(30) H(44) 2.652 .
C(30) H(50) 3.149 .
C(30) H(51) 2.723 .
C(30) H(54) 1.886 .
C(31) H(38) 3.164 .
C(31) H(39) 3.144 .
C(31) H(40) 2.551 .
C(31) H(41) 2.066 .
C(31) H(42) 2.026 .
C(31) H(43) 3.247 .
C(31) H(44) 2.702 .
C(31) H(52) 3.315 2_656
C(31) H(54) 2.705 .
C(32) H(20) 3.589 .
C(32) H(27) 3.544 2_756
C(32) H(38) 3.360 .
C(32) H(39) 3.181 .
C(32) H(40) 3.585 .
C(32) H(41) 3.240 .
C(32) H(43) 2.034 .
C(32) H(47) 3.554 1_655
C(32) H(54) 3.015 .
C(33) H(15) 3.246 1_565
C(33) H(27) 3.000 2_756
C(33) H(42) 2.055 .
C(33) H(53) 2.884 1_565
C(34) H(1) 3.399 2_657
C(34) H(40) 2.892 .
C(34) H(41) 2.669 .
C(34) H(42) 3.265 .
C(34) H(44) 2.072 .
C(34) H(46) 3.301 .
C(34) H(52) 3.005 2_656
C(35) H(31) 3.157 2_656
C(35) H(40) 2.875 .
C(35) H(41) 2.672 .
C(35) H(45) 3.274 .
C(35) H(48) 2.664 .
C(35) H(49) 2.761 .
C(35) H(50) 3.420 .
C(35) H(52) 3.269 2_656
C(36) H(8) 3.229 2_657
C(36) H(31) 2.698 2_656
C(36) H(44) 2.023 .
C(36) H(45) 2.057 .
C(36) H(46) 3.255 .
C(36) H(47) 3.192 .
C(36) H(48) 2.607 .
C(36) H(49) 2.607 .
C(37) H(7) 3.211 2_657
C(37) H(8) 2.794 2_657
C(37) H(9) 3.581 2_657
C(37) H(22) 3.565 1_465
C(37) H(30) 3.335 2_656
C(37) H(31) 2.729 2_656
C(37) H(44) 3.280 .
C(37) H(46) 2.004 .
C(38) H(7) 2.908 2_657
C(38) H(8) 3.508 2_657
C(38) H(22) 3.261 1_465
C(38) H(31) 3.215 2_656
C(38) H(37) 3.314 2_656
C(38) H(45) 2.010 .
C(38) H(53) 2.916 1_565
C(39) H(1) 3.286 2_657
C(39) H(7) 3.590 2_657
C(39) H(37) 3.466 2_656
C(39) H(43) 3.156 .
C(39) H(44) 3.308 .
C(39) H(45) 3.274 .
C(39) H(46) 2.057 .
C(39) H(52) 3.375 2_656
C(39) H(53) 2.791 1_565
C(40) H(20) 2.826 1_455
C(40) H(28) 3.514 1_455
C(40) H(29) 2.930 1_455
C(40) H(39) 3.195 1_455
C(40) H(42) 3.170 1_455
C(40) H(44) 2.475 .
C(40) H(50) 3.337 .
B(1) H(5) 2.624 .
B(1) H(6) 2.811 .
B(1) H(9) 2.727 2_747
B(1) H(10) 2.642 .
B(1) H(10) 3.506 2_747
B(1) H(11) 2.703 .
B(1) H(13) 3.500 2_747
B(1) H(14) 2.899 .
B(1) H(14) 3.288 2_747
B(1) H(15) 2.499 .
B(1) H(18) 3.228 .
B(2) H(28) 3.581 1_455
B(2) H(31) 2.610 .
B(2) H(32) 2.834 .
B(2) H(35) 2.948 2_646
B(2) H(36) 2.634 .
B(2) H(37) 2.727 .
B(2) H(38) 3.028 2_646
B(2) H(40) 2.905 .
B(2) H(40) 2.889 2_646
B(2) H(41) 2.488 .
B(2) H(44) 3.157 .
H(1) N(2) 3.479 2_647
H(1) N(4) 3.479 2_647
H(1) C(2) 1.915 .
H(1) C(3) 2.683 .
H(1) C(5) 3.409 .
H(1) C(13) 3.235 2_647
H(1) C(34) 3.399 2_647
H(1) C(39) 3.286 2_647
H(1) H(2) 1.645 .
H(1) H(3) 2.721 .
H(1) H(4) 2.532 .
H(1) H(7) 3.046 .
H(1) H(17) 3.149 2_647
H(2) C(2) 1.915 .
H(2) C(3) 3.324 .
H(2) C(7) 3.529 1_455
H(2) H(1) 1.645 .
H(2) H(3) 2.142 .
H(2) H(4) 3.560 .
H(2) H(10) 2.796 1_455
H(2) H(11) 3.358 1_455
H(2) H(13) 3.029 2_647
H(2) H(23) 3.182 1_455
H(2) H(26) 3.435 1_455
H(3) O(1) 3.196 .
H(3) C(1) 1.873 .
H(3) C(3) 2.091 .
H(3) C(4) 2.607 .
H(3) C(5) 3.053 .
H(3) C(8) 3.214 .
H(3) C(20) 3.096 1_455
H(3) H(1) 2.721 .
H(3) H(2) 2.142 .
H(3) H(4) 2.809 .
H(3) H(5) 3.194 .
H(3) H(6) 2.213 .
H(3) H(7) 3.314 .
H(3) H(12) 2.626 .
H(3) H(13) 2.955 2_647
H(3) H(21) 2.535 1_455
H(3) H(22) 3.391 1_455
H(3) H(23) 2.918 1_455
H(4) O(2) 3.322 2_747
H(4) N(1) 3.039 .
H(4) C(1) 2.640 .
H(4) C(2) 2.036 .
H(4) C(4) 2.069 .
H(4) C(5) 2.082 .
H(4) C(6) 2.565 .
H(4) C(7) 2.954 .
H(4) C(8) 3.354 .
H(4) C(16) 3.455 2_747
H(4) C(17) 3.041 2_747
H(4) H(1) 2.532 .
H(4) H(2) 3.560 .
H(4) H(3) 2.809 .
H(4) H(5) 2.182 .
H(4) H(6) 2.780 .
H(4) H(7) 2.462 .
H(4) H(8) 2.435 .
H(4) H(9) 3.511 .
H(4) H(11) 2.857 .
H(4) H(12) 3.594 .
H(4) H(19) 2.575 2_747
H(5) O(2) 2.670 2_747
H(5) N(1) 2.051 .
H(5) C(2) 3.019 .
H(5) C(3) 2.078 .
H(5) C(5) 3.215 .
H(5) C(6) 3.408 .
H(5) C(7) 2.694 .
H(5) C(9) 3.342 .
H(5) C(15) 3.375 2_747
H(5) C(16) 2.784 2_747
H(5) C(17) 3.230 2_747
H(5) C(20) 3.084 2_747
H(5) B(1) 2.624 .
H(5) H(3) 3.194 .
H(5) H(4) 2.182 .
H(5) H(6) 1.600 .
H(5) H(10) 3.555 .
H(5) H(11) 2.473 .
H(5) H(19) 3.358 2_747
H(5) H(21) 3.510 2_747
H(5) H(23) 2.618 2_747
H(5) H(24) 2.897 .
H(5) H(25) 2.435 .
H(5) H(26) 3.526 .
H(6) O(1) 2.369 .
H(6) N(1) 2.051 .
H(6) C(2) 2.488 .
H(6) C(3) 2.078 .
H(6) C(5) 3.047 .
H(6) C(7) 3.285 .
H(6) C(8) 2.998 .
H(6) C(9) 2.655 .
H(6) C(10) 2.910 .
H(6) B(1) 2.811 .
H(6) H(3) 2.213 .
H(6) H(4) 2.780 .
H(6) H(5) 1.600 .
H(6) H(11) 3.521 .
H(6) H(12) 2.872 .
H(6) H(14) 3.597 .
H(6) H(15) 3.157 .
H(6) H(23) 3.508 2_747
H(6) H(24) 2.672 .
H(6) H(25) 3.114 .
H(6) H(53) 2.725 .
H(7) N(1) 3.586 .
H(7) C(1) 3.136 .
H(7) C(2) 2.696 .
H(7) C(3) 2.113 .
H(7) C(4) 3.355 .
H(7) C(6) 2.090 .
H(7) C(7) 3.365 .
H(7) C(8) 2.102 .
H(7) C(9) 3.368 .
H(7) C(37) 3.211 2_647
H(7) C(38) 2.908 2_647
H(7) C(39) 3.590 2_647
H(7) H(1) 3.046 .
H(7) H(3) 3.314 .
H(7) H(4) 2.462 .
H(7) H(8) 2.358 .
H(7) H(9) 2.425 .
H(7) H(12) 2.462 .
H(7) H(13) 2.348 .
H(7) H(45) 3.301 2_647
H(7) H(46) 2.776 2_647
H(8) O(4) 3.321 2_647
H(8) N(1) 3.221 .
H(8) C(3) 2.725 .
H(8) C(4) 3.396 .
H(8) C(5) 2.076 .
H(8) C(7) 2.091 .
H(8) C(8) 3.340 .
H(8) C(17) 3.595 2_747
H(8) C(36) 3.229 2_647
H(8) C(37) 2.794 2_647
H(8) C(38) 3.508 2_647
H(8) H(4) 2.435 .
H(8) H(7) 2.358 .
H(8) H(9) 1.605 .
H(8) H(10) 2.665 .
H(8) H(11) 2.210 .
H(8) H(19) 3.383 2_747
H(8) H(20) 3.399 2_747
H(8) H(45) 2.535 2_647
H(9) N(1) 3.079 .
H(9) C(3) 3.347 .
H(9) C(5) 2.076 .
H(9) C(7) 2.091 .
H(9) C(8) 2.630 .
H(9) C(9) 2.980 .
H(9) C(37) 3.581 2_647
H(9) B(1) 2.727 2_757
H(9) H(4) 3.511 .
H(9) H(7) 2.425 .
H(9) H(8) 1.605 .
H(9) H(10) 2.211 .
H(9) H(11) 2.777 .
H(9) H(12) 3.574 .
H(9) H(13) 2.551 .
H(9) H(14) 2.732 .
H(9) H(24) 2.500 2_757
H(9) H(25) 2.629 2_757
H(9) H(26) 2.588 2_757
H(9) H(43) 3.551 2_747
H(9) H(45) 3.038 2_647
H(10) N(1) 2.055 .
H(10) C(4) 3.290 .
H(10) C(5) 3.215 .
H(10) C(6) 2.087 .
H(10) C(8) 3.406 .
H(10) C(9) 2.643 .
H(10) B(1) 2.642 .
H(10) B(1) 3.506 2_757
H(10) H(2) 2.796 1_655
H(10) H(5) 3.555 .
H(10) H(8) 2.665 .
H(10) H(9) 2.211 .
H(10) H(11) 1.602 .
H(10) H(14) 2.295 .
H(10) H(18) 3.579 .
H(10) H(23) 3.390 .
H(10) H(24) 3.542 .
H(10) H(24) 3.121 2_757
H(10) H(25) 2.915 .
H(10) H(25) 3.020 2_757
H(10) H(26) 2.457 .
H(11) N(1) 2.055 .
H(11) C(3) 3.023 .
H(11) C(4) 2.583 .
H(11) C(5) 3.069 .
H(11) C(6) 2.087 .
H(11) C(9) 3.283 .
H(11) C(14) 3.551 2_747
H(11) C(15) 3.572 2_747
H(11) C(16) 3.311 2_747
H(11) C(17) 2.988 2_747
H(11) C(18) 2.977 2_747
H(11) C(19) 3.297 2_747
H(11) B(1) 2.703 .
H(11) H(2) 3.358 1_655
H(11) H(4) 2.857 .
H(11) H(5) 2.473 .
H(11) H(6) 3.521 .
H(11) H(8) 2.210 .
H(11) H(9) 2.777 .
H(11) H(10) 1.602 .
H(11) H(14) 3.395 .
H(11) H(19) 3.335 2_747
H(11) H(20) 3.320 2_747
H(11) H(24) 3.589 .
H(11) H(25) 2.522 .
H(11) H(26) 3.003 .
H(12) O(1) 2.423 .
H(12) N(1) 3.034 .
H(12) C(2) 2.788 .
H(12) C(3) 2.642 .
H(12) C(4) 2.977 .
H(12) C(5) 2.088 .
H(12) C(6) 3.332 .
H(12) C(9) 2.088 .
H(12) C(10) 2.567 .
H(12) C(11) 3.088 .
H(12) C(12) 3.233 .
H(12) C(20) 3.301 1_455
H(12) H(3) 2.626 .
H(12) H(4) 3.594 .
H(12) H(6) 2.872 .
H(12) H(7) 2.462 .
H(12) H(9) 3.574 .
H(12) H(13) 1.604 .
H(12) H(14) 2.798 .
H(12) H(15) 3.502 .
H(12) H(16) 2.918 .
H(12) H(21) 2.475 1_455
H(12) H(23) 3.423 1_455
H(12) H(53) 3.256 .
H(13) O(1) 3.564 .
H(13) N(1) 3.251 .
H(13) C(1) 3.427 2_657
H(13) C(2) 3.411 2_657
H(13) C(3) 3.369 .
H(13) C(5) 2.088 .
H(13) C(6) 2.762 .
H(13) C(7) 3.450 .
H(13) C(9) 2.088 .
H(13) C(10) 3.035 .
H(13) C(11) 3.149 .
H(13) C(12) 3.525 .
H(13) B(1) 3.500 2_757
H(13) H(2) 3.029 2_657
H(13) H(3) 2.955 2_657
H(13) H(7) 2.348 .
H(13) H(9) 2.551 .
H(13) H(12) 1.604 .
H(13) H(14) 2.189 .
H(13) H(25) 2.983 2_757
H(13) H(26) 3.136 2_757
H(14) O(1) 3.249 .
H(14) N(1) 2.050 .
H(14) C(4) 3.309 .
H(14) C(5) 2.971 .
H(14) C(6) 2.839 .
H(14) C(7) 2.441 .
H(14) C(8) 2.058 .
H(14) C(10) 2.061 .
H(14) C(11) 2.575 .
H(14) C(14) 2.809 .
H(14) C(15) 2.683 .
H(14) B(1) 2.899 .
H(14) B(1) 3.288 2_757
H(14) H(6) 3.597 .
H(14) H(9) 2.732 .
H(14) H(10) 2.295 .
H(14) H(11) 3.395 .
H(14) H(12) 2.798 .
H(14) H(13) 2.189 .
H(14) H(15) 2.417 .
H(14) H(18) 2.292 .
H(14) H(23) 3.527 .
H(14) H(24) 3.282 .
H(14) H(24) 3.569 2_757
H(14) H(25) 2.398 2_757
H(14) H(26) 2.748 .
H(14) H(26) 3.557 2_757
H(15) O(1) 1.985 .
H(15) N(1) 2.647 .
H(15) N(4) 3.083 1_545
H(15) C(4) 3.471 .
H(15) C(8) 3.401 .
H(15) C(9) 2.082 .
H(15) C(11) 2.064 .
H(15) C(12) 3.201 .
H(15) C(14) 2.715 .
H(15) C(15) 2.766 .
H(15) C(33) 3.246 1_545
H(15) B(1) 2.499 .
H(15) H(6) 3.157 .
H(15) H(12) 3.502 .
H(15) H(14) 2.417 .
H(15) H(16) 3.448 .
H(15) H(18) 2.256 .
H(15) H(24) 2.056 .
H(15) H(25) 3.442 .
H(15) H(26) 2.580 .
H(15) H(27) 3.502 2_746
H(15) H(43) 2.693 1_545
H(15) H(53) 2.072 .
H(16) O(1) 2.422 .
H(16) O(2) 2.749 1_455
H(16) N(2) 3.244 .
H(16) C(8) 3.528 .
H(16) C(10) 2.675 .
H(16) C(11) 2.020 .
H(16) C(13) 2.051 .
H(16) C(14) 3.265 .
H(16) C(20) 3.110 1_455
H(16) H(12) 2.918 .
H(16) H(15) 3.448 .
H(16) H(17) 2.323 .
H(16) H(21) 2.569 1_455
H(16) H(34) 3.138 2_646
H(16) H(37) 3.337 2_646
H(16) H(46) 3.585 1_545
H(16) H(53) 2.756 .
H(17) N(2) 1.953 .
H(17) C(11) 3.245 .
H(17) C(12) 2.030 .
H(17) C(19) 3.149 .
H(17) C(26) 3.126 2_646
H(17) C(27) 3.584 2_646
H(17) C(30) 3.492 .
H(17) H(1) 3.149 2_657
H(17) H(16) 2.323 .
H(17) H(19) 3.392 1_455
H(17) H(34) 2.718 2_646
H(17) H(35) 2.821 2_646
H(17) H(36) 3.325 2_646
H(17) H(41) 2.814 .
H(17) H(54) 3.022 .
H(18) O(2) 2.639 .
H(18) N(1) 3.522 .
H(18) C(9) 2.871 .
H(18) C(10) 2.673 .
H(18) C(11) 2.712 .
H(18) C(14) 2.067 .
H(18) C(16) 2.030 .
H(18) C(17) 3.279 .
H(18) C(19) 3.303 .
H(18) C(20) 2.475 .
H(18) B(1) 3.228 .
H(18) H(10) 3.579 .
H(18) H(14) 2.292 .
H(18) H(15) 2.256 .
H(18) H(21) 3.443 .
H(18) H(22) 2.200 .
H(18) H(23) 2.322 .
H(18) H(24) 3.321 .
H(18) H(25) 3.423 2_757
H(18) H(26) 2.569 .
H(19) O(2) 2.491 .
H(19) C(3) 3.531 2_757
H(19) C(15) 3.273 .
H(19) C(16) 2.049 .
H(19) C(18) 2.009 .
H(19) C(19) 3.270 .
H(19) C(26) 3.222 2_746
H(19) H(4) 2.575 2_757
H(19) H(5) 3.358 2_757
H(19) H(8) 3.383 2_757
H(19) H(11) 3.335 2_757
H(19) H(17) 3.392 1_655
H(19) H(20) 2.304 .
H(19) H(33) 3.133 2_746
H(19) H(34) 2.504 2_746
H(19) H(35) 3.273 2_746
H(19) H(48) 3.055 1_655
H(20) O(3) 2.936 .
H(20) O(4) 2.796 1_655
H(20) N(2) 2.547 .
H(20) C(14) 3.308 .
H(20) C(16) 3.254 .
H(20) C(17) 2.008 .
H(20) C(19) 2.062 .
H(20) C(32) 3.589 .
H(20) C(40) 2.826 1_655
H(20) H(8) 3.399 2_757
H(20) H(11) 3.320 2_757
H(20) H(19) 2.304 .
H(20) H(33) 3.121 2_746
H(20) H(42) 2.928 .
H(20) H(47) 2.620 1_655
H(20) H(48) 2.649 1_655
H(20) H(54) 2.509 .
H(21) O(1) 2.528 1_655
H(21) O(2) 1.985 .
H(21) C(2) 3.297 1_655
H(21) C(8) 3.454 1_655
H(21) C(12) 3.445 1_655
H(21) C(16) 3.201 .
H(21) H(3) 2.535 1_655
H(21) H(5) 3.510 2_757
H(21) H(12) 2.475 1_655
H(21) H(16) 2.569 1_655
H(21) H(18) 3.443 .
H(21) H(22) 1.600 .
H(21) H(23) 1.600 .
H(21) H(46) 2.753 1_645
H(21) H(53) 2.944 1_655
H(22) O(2) 1.985 .
H(22) C(15) 2.685 .
H(22) C(16) 2.617 .
H(22) C(37) 3.565 1_645
H(22) C(38) 3.261 1_645
H(22) H(3) 3.391 1_655
H(22) H(18) 2.200 .
H(22) H(21) 1.600 .
H(22) H(23) 1.600 .
H(22) H(26) 2.954 .
H(22) H(45) 3.105 1_645
H(22) H(46) 2.468 1_645
H(23) O(2) 1.985 .
H(23) C(2) 3.493 1_655
H(23) C(4) 3.485 2_757
H(23) C(15) 2.748 .
H(23) C(16) 2.617 .
H(23) H(2) 3.182 1_655
H(23) H(3) 2.918 1_655
H(23) H(5) 2.618 2_757
H(23) H(6) 3.508 2_757
H(23) H(10) 3.390 .
H(23) H(12) 3.423 1_655
H(23) H(14) 3.527 .
H(23) H(18) 2.322 .
H(23) H(21) 1.600 .
H(23) H(22) 1.600 .
H(23) H(25) 3.481 2_757
H(23) H(26) 3.010 .
H(24) O(1) 3.123 .
H(24) N(1) 2.148 .
H(24) C(4) 2.769 .
H(24) C(6) 3.399 2_747
H(24) C(7) 3.358 .
H(24) C(9) 2.864 .
H(24) C(10) 2.710 .
H(24) H(5) 2.897 .
H(24) H(6) 2.672 .
H(24) H(9) 2.500 2_747
H(24) H(10) 3.542 .
H(24) H(10) 3.121 2_747
H(24) H(11) 3.589 .
H(24) H(14) 3.282 .
H(24) H(14) 3.569 2_747
H(24) H(15) 2.056 .
H(24) H(18) 3.321 .
H(24) H(25) 1.600 .
H(24) H(26) 1.600 .
H(24) H(43) 3.041 1_545
H(24) H(53) 3.093 .
H(25) N(1) 2.148 .
H(25) C(4) 2.732 .
H(25) C(6) 3.426 2_747
H(25) C(7) 2.704 .
H(25) C(7) 3.597 2_747
H(25) C(8) 3.535 2_747
H(25) C(9) 3.455 .
H(25) C(9) 3.300 2_747
H(25) C(15) 3.385 2_747
H(25) H(5) 2.435 .
H(25) H(6) 3.114 .
H(25) H(9) 2.629 2_747
H(25) H(10) 2.915 .
H(25) H(10) 3.020 2_747
H(25) H(11) 2.522 .
H(25) H(13) 2.983 2_747
H(25) H(14) 2.398 2_747
H(25) H(15) 3.442 .
H(25) H(18) 3.423 2_747
H(25) H(23) 3.481 2_747
H(25) H(24) 1.600 .
H(25) H(26) 1.600 .
H(26) N(1) 2.148 .
H(26) C(4) 3.387 .
H(26) C(6) 3.559 2_747
H(26) C(7) 2.703 .
H(26) C(9) 2.824 .
H(26) C(10) 3.175 .
H(26) C(15) 3.513 .
H(26) C(20) 3.437 .
H(26) H(2) 3.435 1_655
H(26) H(5) 3.526 .
H(26) H(9) 2.588 2_747
H(26) H(10) 2.457 .
H(26) H(11) 3.003 .
H(26) H(13) 3.136 2_747
H(26) H(14) 2.748 .
H(26) H(14) 3.557 2_747
H(26) H(15) 2.580 .
H(26) H(18) 2.569 .
H(26) H(22) 2.954 .
H(26) H(23) 3.010 .
H(26) H(24) 1.600 .
H(26) H(25) 1.600 .
H(27) N(4) 3.597 2_746
H(27) C(14) 3.429 2_756
H(27) C(22) 1.720 .
H(27) C(23) 2.738 .
H(27) C(32) 3.544 2_746
H(27) C(33) 3.000 2_746
H(27) H(15) 3.502 2_756
H(27) H(28) 1.645 .
H(27) H(29) 2.492 .
H(27) H(30) 2.636 .
H(27) H(43) 2.667 2_746
H(28) C(22) 1.720 .
H(28) C(23) 3.210 .
H(28) C(40) 3.514 1_655
H(28) B(2) 3.581 1_655
H(28) H(27) 1.645 .
H(28) H(29) 1.796 .
H(28) H(30) 3.592 .
H(28) H(36) 3.227 1_655
H(28) H(38) 2.949 2_746
H(28) H(47) 3.429 1_655
H(28) H(48) 3.599 1_655
H(28) H(49) 2.971 1_655
H(28) H(50) 2.965 1_655
H(28) H(52) 3.323 1_655
H(29) O(3) 3.270 .
H(29) C(21) 1.601 .
H(29) C(23) 1.997 .
H(29) C(24) 2.668 .
H(29) C(25) 2.720 .
H(29) C(28) 2.881 .
H(29) C(40) 2.930 1_655
H(29) H(27) 2.492 .
H(29) H(28) 1.796 .
H(29) H(30) 2.792 .
H(29) H(31) 3.325 .
H(29) H(32) 2.359 .
H(29) H(33) 2.895 .
H(29) H(39) 2.277 .
H(29) H(47) 2.390 1_655
H(29) H(48) 3.332 1_655
H(29) H(49) 2.684 1_655
H(30) O(2) 3.565 2_756
H(30) N(3) 2.998 .
H(30) C(16) 3.363 2_756
H(30) C(21) 2.674 .
H(30) C(22) 2.036 .
H(30) C(24) 2.072 .
H(30) C(25) 2.071 .
H(30) C(26) 2.533 .
H(30) C(27) 2.866 .
H(30) C(28) 3.338 .
H(30) C(37) 3.335 2_646
H(30) H(27) 2.636 .
H(30) H(28) 3.592 .
H(30) H(29) 2.792 .
H(30) H(31) 2.198 .
H(30) H(32) 2.802 .
H(30) H(33) 2.468 .
H(30) H(34) 2.426 .
H(30) H(35) 3.488 .
H(30) H(37) 2.719 .
H(30) H(39) 3.593 .
H(30) H(45) 3.045 2_646
H(31) O(4) 3.146 2_646
H(31) N(3) 2.052 .
H(31) C(22) 2.987 .
H(31) C(23) 2.083 .
H(31) C(25) 3.227 .
H(31) C(26) 3.468 .
H(31) C(27) 2.717 .
H(31) C(29) 3.327 .
H(31) C(35) 3.157 2_646
H(31) C(36) 2.698 2_646
H(31) C(37) 2.729 2_646
H(31) C(38) 3.215 2_646
H(31) B(2) 2.610 .
H(31) H(29) 3.325 .
H(31) H(30) 2.198 .
H(31) H(32) 1.601 .
H(31) H(36) 3.564 .
H(31) H(37) 2.491 .
H(31) H(45) 3.011 2_646
H(31) H(49) 3.360 2_646
H(31) H(50) 3.524 .
H(31) H(51) 2.841 .
H(31) H(52) 2.446 .
H(32) O(3) 2.368 .
H(32) N(3) 2.052 .
H(32) C(21) 3.361 .
H(32) C(22) 2.506 .
H(32) C(23) 2.083 .
H(32) C(25) 3.003 .
H(32) C(27) 3.285 .
H(32) C(28) 2.922 .
H(32) C(29) 2.613 .
H(32) C(30) 2.877 .
H(32) B(2) 2.834 .
H(32) H(29) 2.359 .
H(32) H(30) 2.802 .
H(32) H(31) 1.601 .
H(32) H(37) 3.519 .
H(32) H(39) 2.772 .
H(32) H(40) 3.562 .
H(32) H(41) 3.122 .
H(32) H(47) 3.472 1_655
H(32) H(49) 3.461 2_646
H(32) H(51) 2.681 .
H(32) H(52) 3.171 .
H(32) H(54) 2.871 .
H(33) N(3) 3.581 .
H(33) C(17) 3.046 2_756
H(33) C(18) 3.039 2_756
H(33) C(21) 3.389 .
H(33) C(22) 2.677 .
H(33) C(23) 2.102 .
H(33) C(24) 3.343 .
H(33) C(26) 2.099 .
H(33) C(27) 3.362 .
H(33) C(28) 2.089 .
H(33) C(29) 3.364 .
H(33) H(19) 3.133 2_756
H(33) H(20) 3.121 2_756
H(33) H(29) 2.895 .
H(33) H(30) 2.468 .
H(33) H(34) 2.361 .
H(33) H(35) 2.449 .
H(33) H(38) 2.331 .
H(33) H(39) 2.450 .
H(33) H(47) 3.591 2_656
H(33) H(48) 2.915 2_656
H(34) O(2) 2.868 2_756
H(34) N(3) 3.243 .
H(34) C(13) 3.406 2_656
H(34) C(16) 3.066 2_756
H(34) C(17) 2.827 2_756
H(34) C(23) 2.736 .
H(34) C(24) 3.451 .
H(34) C(25) 2.089 .
H(34) C(27) 2.095 .
H(34) C(28) 3.331 .
H(34) H(16) 3.138 2_656
H(34) H(17) 2.718 2_656
H(34) H(19) 2.504 2_756
H(34) H(30) 2.426 .
H(34) H(33) 2.361 .
H(34) H(35) 1.606 .
H(34) H(36) 2.651 .
H(34) H(37) 2.220 .
H(35) N(3) 3.058 .
H(35) C(23) 3.341 .
H(35) C(25) 2.089 .
H(35) C(27) 2.095 .
H(35) C(28) 2.609 .
H(35) C(29) 2.941 .
H(35) B(2) 2.948 2_656
H(35) H(17) 2.821 2_656
H(35) H(19) 3.273 2_756
H(35) H(30) 3.488 .
H(35) H(33) 2.449 .
H(35) H(34) 1.606 .
H(35) H(36) 2.222 .
H(35) H(37) 2.795 .
H(35) H(38) 2.529 .
H(35) H(39) 3.559 .
H(35) H(40) 2.671 .
H(35) H(41) 3.059 2_656
H(35) H(44) 3.339 2_656
H(35) H(48) 3.033 2_656
H(35) H(50) 2.800 2_656
H(35) H(51) 2.340 2_656
H(35) H(52) 3.307 2_656
H(36) N(3) 2.059 .
H(36) C(13) 3.593 2_656
H(36) C(24) 3.290 .
H(36) C(25) 3.233 .
H(36) C(26) 2.088 .
H(36) C(28) 3.447 .
H(36) C(29) 2.683 .
H(36) B(2) 2.634 .
H(36) H(17) 3.325 2_656
H(36) H(28) 3.227 1_455
H(36) H(31) 3.564 .
H(36) H(34) 2.651 .
H(36) H(35) 2.222 .
H(36) H(37) 1.603 .
H(36) H(40) 2.345 .
H(36) H(50) 2.472 .
H(36) H(51) 3.546 .
H(36) H(51) 2.951 2_656
H(36) H(52) 2.869 .
H(37) N(3) 2.059 .
H(37) C(23) 2.947 .
H(37) C(24) 2.571 .
H(37) C(25) 3.042 .
H(37) C(26) 2.088 .
H(37) C(29) 3.292 .
H(37) C(38) 3.314 2_646
H(37) C(39) 3.466 2_646
H(37) B(2) 2.727 .
H(37) H(16) 3.337 2_656
H(37) H(30) 2.719 .
H(37) H(31) 2.491 .
H(37) H(32) 3.519 .
H(37) H(34) 2.220 .
H(37) H(35) 2.795 .
H(37) H(36) 1.603 .
H(37) H(40) 3.416 .
H(37) H(46) 3.381 2_646
H(37) H(50) 3.060 .
H(37) H(51) 3.598 .
H(37) H(52) 2.529 .
H(38) O(3) 3.535 .
H(38) N(3) 3.248 .
H(38) C(21) 3.583 2_756
H(38) C(23) 3.359 .
H(38) C(25) 2.076 .
H(38) C(26) 2.752 .
H(38) C(27) 3.469 .
H(38) C(29) 2.089 .
H(38) C(30) 3.037 .
H(38) C(31) 3.164 .
H(38) C(32) 3.360 .
H(38) B(2) 3.028 2_656
H(38) H(28) 2.949 2_756
H(38) H(33) 2.331 .
H(38) H(35) 2.529 .
H(38) H(39) 1.604 .
H(38) H(40) 2.194 .
H(38) H(42) 3.328 .
H(38) H(48) 3.252 2_656
H(38) H(50) 2.722 2_656
H(38) H(51) 3.139 2_656
H(38) H(52) 2.728 2_656
H(39) O(3) 2.403 .
H(39) N(3) 3.020 .
H(39) C(22) 2.842 .
H(39) C(23) 2.641 .
H(39) C(24) 2.928 .
H(39) C(25) 2.076 .
H(39) C(26) 3.328 .
H(39) C(29) 2.089 .
H(39) C(30) 2.580 .
H(39) C(31) 3.144 .
H(39) C(32) 3.181 .
H(39) C(40) 3.195 1_655
H(39) H(29) 2.277 .
H(39) H(30) 3.593 .
H(39) H(32) 2.772 .
H(39) H(33) 2.450 .
H(39) H(35) 3.559 .
H(39) H(38) 1.604 .
H(39) H(40) 2.804 .
H(39) H(41) 3.504 .
H(39) H(42) 2.766 .
H(39) H(47) 2.429 1_655
H(39) H(49) 3.235 1_655
H(39) H(54) 3.219 .
H(40) O(3) 3.255 .
H(40) N(3) 2.049 .
H(40) C(24) 3.296 .
H(40) C(25) 2.960 .
H(40) C(26) 2.814 .
H(40) C(27) 2.458 .
H(40) C(28) 2.061 .
H(40) C(30) 2.065 .
H(40) C(31) 2.551 .
H(40) C(32) 3.585 .
H(40) C(34) 2.892 .
H(40) C(35) 2.875 .
H(40) B(2) 2.905 .
H(40) B(2) 2.889 2_656
H(40) H(32) 3.562 .
H(40) H(35) 2.671 .
H(40) H(36) 2.345 .
H(40) H(37) 3.416 .
H(40) H(38) 2.194 .
H(40) H(39) 2.804 .
H(40) H(41) 2.437 .
H(40) H(44) 2.530 .
H(40) H(50) 2.747 .
H(40) H(50) 3.283 2_656
H(40) H(51) 3.304 .
H(40) H(51) 2.595 2_656
H(40) H(52) 2.404 2_656
H(41) O(3) 1.992 .
H(41) N(2) 3.176 .
H(41) N(3) 2.643 .
H(41) C(13) 3.357 .
H(41) C(24) 3.446 .
H(41) C(28) 3.407 .
H(41) C(29) 2.087 .
H(41) C(31) 2.066 .
H(41) C(32) 3.240 .
H(41) C(34) 2.669 .
H(41) C(35) 2.672 .
H(41) B(2) 2.488 .
H(41) H(17) 2.814 .
H(41) H(32) 3.122 .
H(41) H(35) 3.059 2_646
H(41) H(39) 3.504 .
H(41) H(40) 2.437 .
H(41) H(42) 3.503 .
H(41) H(44) 2.142 .
H(41) H(50) 2.549 .
H(41) H(51) 2.060 .
H(41) H(52) 3.435 .
H(41) H(54) 2.125 .
H(42) O(3) 2.464 .
H(42) O(4) 2.712 1_655
H(42) N(4) 3.252 .
H(42) C(28) 3.334 .
H(42) C(29) 3.513 .
H(42) C(30) 2.674 .
H(42) C(31) 2.026 .
H(42) C(33) 2.055 .
H(42) C(34) 3.265 .
H(42) C(40) 3.170 1_655
H(42) H(20) 2.928 .
H(42) H(38) 3.328 .
H(42) H(39) 2.766 .
H(42) H(41) 3.503 .
H(42) H(43) 2.331 .
H(42) H(47) 2.666 1_655
H(42) H(54) 2.726 .
H(43) N(4) 1.961 .
H(43) C(10) 3.496 1_565
H(43) C(21) 3.415 2_756
H(43) C(31) 3.247 .
H(43) C(32) 2.034 .
H(43) C(39) 3.156 .
H(43) H(9) 3.551 2_757
H(43) H(15) 2.693 1_565
H(43) H(24) 3.041 1_565
H(43) H(27) 2.667 2_756
H(43) H(42) 2.331 .
H(43) H(45) 3.277 1_655
H(43) H(53) 2.970 1_565
H(44) O(4) 2.633 .
H(44) N(3) 3.585 .
H(44) C(29) 3.003 .
H(44) C(30) 2.652 .
H(44) C(31) 2.702 .
H(44) C(34) 2.072 .
H(44) C(36) 2.023 .
H(44) C(37) 3.280 .
H(44) C(39) 3.308 .
H(44) C(40) 2.475 .
H(44) B(2) 3.157 .
H(44) H(35) 3.339 2_646
H(44) H(40) 2.530 .
H(44) H(41) 2.142 .
H(44) H(47) 3.441 .
H(44) H(48) 2.159 .
H(44) H(49) 2.367 .
H(44) H(50) 2.488 .
H(44) H(51) 3.194 .
H(44) H(52) 3.569 2_656
H(45) O(4) 2.495 .
H(45) C(6) 3.174 2_657
H(45) C(35) 3.274 .
H(45) C(36) 2.057 .
H(45) C(38) 2.010 .
H(45) C(39) 3.274 .
H(45) H(7) 3.301 2_657
H(45) H(8) 2.535 2_657
H(45) H(9) 3.038 2_657
H(45) H(22) 3.105 1_465
H(45) H(30) 3.045 2_656
H(45) H(31) 3.011 2_656
H(45) H(43) 3.277 1_455
H(45) H(46) 2.301 .
H(46) O(1) 2.842 1_565
H(46) N(4) 2.552 .
H(46) C(20) 3.012 1_465
H(46) C(34) 3.301 .
H(46) C(36) 3.255 .
H(46) C(37) 2.004 .
H(46) C(39) 2.057 .
H(46) H(7) 2.776 2_657
H(46) H(16) 3.585 1_565
H(46) H(21) 2.753 1_465
H(46) H(22) 2.468 1_465
H(46) H(37) 3.381 2_656
H(46) H(45) 2.301 .
H(46) H(53) 2.398 1_565
H(47) O(3) 2.490 1_455
H(47) O(4) 1.980 .
H(47) C(18) 3.494 1_455
H(47) C(22) 3.339 1_455
H(47) C(28) 3.410 1_455
H(47) C(32) 3.554 1_455
H(47) C(36) 3.192 .
H(47) H(20) 2.620 1_455
H(47) H(28) 3.429 1_455
H(47) H(29) 2.390 1_455
H(47) H(32) 3.472 1_455
H(47) H(33) 3.591 2_646
H(47) H(39) 2.429 1_455
H(47) H(42) 2.666 1_455
H(47) H(44) 3.441 .
H(47) H(48) 1.600 .
H(47) H(49) 1.600 .
H(47) H(54) 2.844 1_455
H(48) O(4) 1.980 .
H(48) C(17) 3.507 1_455
H(48) C(18) 3.307 1_455
H(48) C(25) 3.543 2_646
H(48) C(26) 3.596 2_646
H(48) C(35) 2.664 .
H(48) C(36) 2.607 .
H(48) H(19) 3.055 1_455
H(48) H(20) 2.649 1_455
H(48) H(28) 3.599 1_455
H(48) H(29) 3.332 1_455
H(48) H(33) 2.915 2_646
H(48) H(35) 3.033 2_646
H(48) H(38) 3.252 2_646
H(48) H(44) 2.159 .
H(48) H(47) 1.600 .
H(48) H(49) 1.600 .
H(48) H(50) 2.859 .
H(49) O(4) 1.981 .
H(49) C(21) 3.556 1_455
H(49) C(22) 3.484 1_455
H(49) C(35) 2.761 .
H(49) C(36) 2.607 .
H(49) H(28) 2.971 1_455
H(49) H(29) 2.684 1_455
H(49) H(31) 3.360 2_656
H(49) H(32) 3.461 2_656
H(49) H(39) 3.235 1_455
H(49) H(44) 2.367 .
H(49) H(47) 1.600 .
H(49) H(48) 1.600 .
H(49) H(50) 2.911 .
H(50) N(3) 2.147 .
H(50) C(24) 3.386 .
H(50) C(27) 2.728 .
H(50) C(28) 3.568 2_646
H(50) C(29) 2.812 .
H(50) C(30) 3.149 .
H(50) C(35) 3.420 .
H(50) C(40) 3.337 .
H(50) H(28) 2.965 1_455
H(50) H(31) 3.524 .
H(50) H(35) 2.800 2_646
H(50) H(36) 2.472 .
H(50) H(37) 3.060 .
H(50) H(38) 2.722 2_646
H(50) H(40) 2.747 .
H(50) H(40) 3.283 2_646
H(50) H(41) 2.549 .
H(50) H(44) 2.488 .
H(50) H(48) 2.859 .
H(50) H(49) 2.911 .
H(50) H(51) 1.600 .
H(50) H(52) 1.600 .
H(51) O(3) 3.170 .
H(51) N(3) 2.147 .
H(51) C(24) 2.750 .
H(51) C(26) 3.209 2_646
H(51) C(27) 3.363 .
H(51) C(27) 3.501 2_646
H(51) C(29) 2.872 .
H(51) C(29) 3.468 2_646
H(51) C(30) 2.723 .
H(51) H(31) 2.841 .
H(51) H(32) 2.681 .
H(51) H(35) 2.340 2_646
H(51) H(36) 3.546 .
H(51) H(36) 2.951 2_646
H(51) H(37) 3.598 .
H(51) H(38) 3.139 2_646
H(51) H(40) 3.304 .
H(51) H(40) 2.595 2_646
H(51) H(41) 2.060 .
H(51) H(44) 3.194 .
H(51) H(50) 1.600 .
H(51) H(52) 1.600 .
H(51) H(54) 3.294 .
H(52) N(3) 2.147 .
H(52) C(24) 2.750 .
H(52) C(27) 2.690 .
H(52) C(28) 3.409 2_646
H(52) C(29) 3.452 .
H(52) C(29) 3.232 2_646
H(52) C(31) 3.315 2_646
H(52) C(34) 3.005 2_646
H(52) C(35) 3.269 2_646
H(52) C(39) 3.375 2_646
H(52) H(28) 3.323 1_455
H(52) H(31) 2.446 .
H(52) H(32) 3.171 .
H(52) H(35) 3.307 2_646
H(52) H(36) 2.869 .
H(52) H(37) 2.529 .
H(52) H(38) 2.728 2_646
H(52) H(40) 2.404 2_646
H(52) H(41) 3.435 .
H(52) H(44) 3.569 2_646
H(52) H(50) 1.600 .
H(52) H(51) 1.600 .
H(53) N(1) 3.575 .
H(53) N(4) 1.899 1_545
H(53) C(4) 3.530 .
H(53) C(9) 3.089 .
H(53) C(10) 1.882 .
H(53) C(11) 2.791 .
H(53) C(12) 3.092 .
H(53) C(33) 2.884 1_545
H(53) C(38) 2.916 1_545
H(53) C(39) 2.791 1_545
H(53) H(6) 2.725 .
H(53) H(12) 3.256 .
H(53) H(15) 2.072 .
H(53) H(16) 2.756 .
H(53) H(21) 2.944 1_455
H(53) H(24) 3.093 .
H(53) H(43) 2.970 1_545
H(53) H(46) 2.398 1_545
H(54) N(2) 1.978 .
H(54) C(13) 2.920 .
H(54) C(18) 2.960 .
H(54) C(19) 2.824 .
H(54) C(29) 3.139 .
H(54) C(30) 1.886 .
H(54) C(31) 2.705 .
H(54) C(32) 3.015 .
H(54) H(17) 3.022 .
H(54) H(20) 2.509 .
H(54) H(32) 2.871 .
H(54) H(39) 3.219 .
H(54) H(41) 2.125 .
H(54) H(42) 2.726 .
H(54) H(47) 2.844 1_655
H(54) H(51) 3.294 .

loop_
_geom_torsion_atom_site_label_1
_geom_torsion_atom_site_label_2
_geom_torsion_atom_site_label_3
_geom_torsion_atom_site_label_4
_geom_torsion
C(20) O(2) C(16) C(15) -5.4(3)
C(20) O(2) C(16) C(17) 174.7(2)
C(40) O(4) C(36) C(35) -8.3(3)
C(40) O(4) C(36) C(37) 170.7(2)
C(4) N(1) C(7) C(6) -65.0(2)
C(7) N(1) C(4) C(3) 50.7(2)
C(4) N(1) C(9) C(8) 46.2(2)
C(4) N(1) C(9) C(10) -81.3(2)
C(9) N(1) C(4) C(3) -64.5(2)
B(1) N(1) C(4) C(3) 168.0(2)
C(7) N(1) C(9) C(8) -70.5(2)
C(7) N(1) C(9) C(10) 162.0(2)
C(9) N(1) C(7) C(6) 53.7(2)
B(1) N(1) C(7) C(6) 176.2(2)
B(1) N(1) C(9) C(8) 171.3(2)
B(1) N(1) C(9) C(10) 43.8(2)
C(13) N(2) C(19) C(14) 2.3(3)
C(13) N(2) C(19) C(18) -178.1(2)
C(19) N(2) C(13) C(12) 0.0(3)
C(24) N(3) C(27) C(26) -66.9(2)
C(27) N(3) C(24) C(23) 48.0(2)
C(24) N(3) C(29) C(28) 46.2(2)
C(24) N(3) C(29) C(30) -81.4(2)
C(29) N(3) C(24) C(23) -67.7(2)
B(2) N(3) C(24) C(23) 165.4(2)
C(27) N(3) C(29) C(28) -70.4(2)
C(27) N(3) C(29) C(30) 162.0(2)
C(29) N(3) C(27) C(26) 51.1(2)
B(2) N(3) C(27) C(26) 174.2(2)
B(2) N(3) C(29) C(28) 170.6(2)
B(2) N(3) C(29) C(30) 43.1(2)
C(33) N(4) C(39) C(34) 1.0(3)
C(33) N(4) C(39) C(38) -179.4(2)
C(39) N(4) C(33) C(32) 0.5(4)
C(1) C(2) C(3) C(4) 152.0(4)
C(1) C(2) C(3) C(5) -85.9(5)
C(2) C(3) C(4) N(1) 138.7(2)
C(2) C(3) C(5) C(6) 168.4(2)
C(2) C(3) C(5) C(8) -73.8(3)
C(4) C(3) C(5) C(6) -66.8(2)
C(4) C(3) C(5) C(8) 51.0(2)
C(5) C(3) C(4) N(1) 12.9(2)
C(3) C(5) C(6) C(7) 53.2(2)
C(3) C(5) C(8) C(9) -68.9(2)
C(6) C(5) C(8) C(9) 48.6(2)
C(8) C(5) C(6) C(7) -65.2(2)
C(5) C(6) C(7) N(1) 11.5(3)
C(5) C(8) C(9) N(1) 17.2(2)
C(5) C(8) C(9) C(10) 144.6(2)
N(1) C(9) C(10) O(1) 72.9(2)
N(1) C(9) C(10) C(11) -164.10(19)
C(8) C(9) C(10) O(1) -52.5(2)
C(8) C(9) C(10) C(11) 70.4(2)
O(1) C(10) C(11) C(12) 13.0(3)
O(1) C(10) C(11) C(14) -165.3(2)
C(9) C(10) C(11) C(12) -108.8(2)
C(9) C(10) C(11) C(14) 72.9(2)
C(10) C(11) C(12) C(13) -177.9(2)
C(10) C(11) C(14) C(15) 1.6(3)
C(10) C(11) C(14) C(19) -179.99(18)
C(12) C(11) C(14) C(15) -176.8(2)
C(12) C(11) C(14) C(19) 1.6(3)
C(14) C(11) C(12) C(13) 0.5(3)
C(11) C(12) C(13) N(2) -1.4(4)
C(11) C(14) C(15) C(16) -179.3(2)
C(11) C(14) C(19) N(2) -3.2(3)
C(11) C(14) C(19) C(18) 177.3(2)
C(15) C(14) C(19) N(2) 175.3(2)
C(15) C(14) C(19) C(18) -4.2(3)
C(19) C(14) C(15) C(16) 2.3(3)
C(14) C(15) C(16) O(2) -179.0(2)
C(14) C(15) C(16) C(17) 0.9(3)
O(2) C(16) C(17) C(18) 177.8(2)
C(15) C(16) C(17) C(18) -2.1(3)
C(16) C(17) C(18) C(19) 0.1(3)
C(17) C(18) C(19) N(2) -176.5(2)
C(17) C(18) C(19) C(14) 3.1(3)
C(21) C(22) C(23) C(24) 119.9(12)
C(21) C(22) C(23) C(25) -118.1(12)
C(22) C(23) C(24) N(3) 143.4(2)
C(22) C(23) C(25) C(26) 165.5(2)
C(22) C(23) C(25) C(28) -76.9(3)
C(24) C(23) C(25) C(26) -69.7(2)
C(24) C(23) C(25) C(28) 47.9(2)
C(25) C(23) C(24) N(3) 17.3(2)
C(23) C(25) C(26) C(27) 51.6(2)
C(23) C(25) C(28) C(29) -68.9(2)
C(26) C(25) C(28) C(29) 48.6(2)
C(28) C(25) C(26) C(27) -67.5(2)
C(25) C(26) C(27) N(3) 14.9(2)
C(25) C(28) C(29) N(3) 18.0(2)
C(25) C(28) C(29) C(30) 145.5(2)
N(3) C(29) C(30) O(3) 75.4(2)
N(3) C(29) C(30) C(31) -161.83(19)
C(28) C(29) C(30) O(3) -49.7(2)
C(28) C(29) C(30) C(31) 73.1(2)
O(3) C(30) C(31) C(32) 21.9(3)
O(3) C(30) C(31) C(34) -157.0(2)
C(29) C(30) C(31) C(32) -99.8(2)
C(29) C(30) C(31) C(34) 81.3(2)
C(30) C(31) C(32) C(33) -179.4(2)
C(30) C(31) C(34) C(35) -0.1(2)
C(30) C(31) C(34) C(39) -179.3(2)
C(32) C(31) C(34) C(35) -179.0(2)
C(32) C(31) C(34) C(39) 1.8(3)
C(34) C(31) C(32) C(33) -0.5(3)
C(31) C(32) C(33) N(4) -0.7(4)
C(31) C(34) C(35) C(36) -178.8(2)
C(31) C(34) C(39) N(4) -2.1(3)
C(31) C(34) C(39) C(38) 178.3(2)
C(35) C(34) C(39) N(4) 178.7(2)
C(35) C(34) C(39) C(38) -1.0(3)
C(39) C(34) C(35) C(36) 0.4(3)
C(34) C(35) C(36) O(4) 179.7(2)
C(34) C(35) C(36) C(37) 0.7(3)
O(4) C(36) C(37) C(38) 179.8(2)
C(35) C(36) C(37) C(38) -1.1(4)
C(36) C(37) C(38) C(39) 0.5(4)
C(37) C(38) C(39) N(4) -179.1(2)
C(37) C(38) C(39) C(34) 0.6(3)
